data_7009983
loop_
_publ_author_name
'Freisinger, Eva'
'Meier, Susanne'
'Lippert, Bernhard'

_publ_section_title
;
 Hydrogen bonding patterns of N(7) platinated guanine: Watson--Crick
 and different self-pairing motifs in a tris(9-methylguanine) complex
 of PtII
;
_journal_issue 19
_journal_name_full 'Journal of the Chemical Society, Dalton Transactions'
_journal_page_first 3274
_journal_paper_doi 10.1039/b004993j
_journal_year 2000
_chemical_formula_structural '{h,t,h-[Pt(NH3)(9-MeGH0.5-N7)(9-MeGH-N7)2](1-MeC)2}(ClO4)1.5 * 2 H2O'
_chemical_formula_sum 'C28 H41.5 Cl1.5 N22 O13 Pt'
_chemical_formula_weight 1142.60
_chemical_name_systematic ?
_space_group_IT_number 2
_symmetry_cell_setting triclinic
_symmetry_space_group_name_Hall '-P 1'
_symmetry_space_group_name_H-M 'P -1'
_atom_sites_solution_hydrogens geom
_atom_sites_solution_primary patterson
_atom_sites_solution_secondary difmap
_audit_creation_method SHELXL
_cell_angle_alpha 68.99(3)
_cell_angle_beta 87.16(3)
_cell_angle_gamma 73.72(3)
_cell_formula_units_Z 2
_cell_length_a 10.236(2)
_cell_length_b 15.115(3)
_cell_length_c 15.132(3)
_cell_measurement_reflns_used 4156
_cell_measurement_temperature 293(2)
_cell_measurement_theta_max 20.78
_cell_measurement_theta_min 3.14
_cell_volume 2094.5(9)
_computing_cell_refinement 'DENZO, SCALEPACK (Otwinowski, Minor, 1997)'
_computing_data_collection 'KappaCCD (Nonius BV, Netherlands)'
_computing_data_reduction 'DENZO, SCALEPACK (Otwinowski, Minor, 1997)'
_computing_molecular_graphics 'Siemens SHELXTL-PLUS(VMS)'
_computing_publication_material SHELXL-93
_computing_structure_refinement 'SHELXL-93 (Sheldrick, 1993)'
_computing_structure_solution 'SHELXS-86 (Sheldrick, 1990)'
_diffrn_ambient_temperature 293(2)
_diffrn_detector_area_resol_mean '19 vertical, 18 horizontal'
_diffrn_measurement_device Enraf-Nonius-KappaCCD
_diffrn_measurement_method
;
360 frames via \w-rotation (\D\w\=1\%) and two times 60s per frame
;
_diffrn_radiation_monochromator graphite
_diffrn_radiation_source 'fine-focus sealed tube'
_diffrn_radiation_type MoK\a
_diffrn_radiation_wavelength 0.71069
_diffrn_reflns_av_R_equivalents 0.781
_diffrn_reflns_av_sigmaI/netI 0.1902
_diffrn_reflns_limit_h_max 10
_diffrn_reflns_limit_h_min 0
_diffrn_reflns_limit_k_max 15
_diffrn_reflns_limit_k_min -13
_diffrn_reflns_limit_l_max 15
_diffrn_reflns_limit_l_min -14
_diffrn_reflns_number 4156
_diffrn_reflns_theta_max 20.78
_diffrn_reflns_theta_min 3.14
_exptl_absorpt_coefficient_mu 3.535
_exptl_absorpt_correction_T_max 0.6565
_exptl_absorpt_correction_T_min 0.4719
_exptl_absorpt_correction_type SCALEPACK
_exptl_crystal_colour colorless
_exptl_crystal_density_diffrn 1.812
_exptl_crystal_description plate
_exptl_crystal_F_000 1142
_exptl_crystal_size_max 0.25
_exptl_crystal_size_mid 0.19
_exptl_crystal_size_min 0.13
_refine_diff_density_max 0.654
_refine_diff_density_min -0.564
_refine_diff_density_rms 0.103
_refine_ls_extinction_coef 0.0003(2)
_refine_ls_extinction_expression Fc^*^=kFc[1+0.001xFc^2^\l^3^/sin(2\q)]^-1/4^
_refine_ls_extinction_method SHELXL
_refine_ls_goodness_of_fit_all 0.865
_refine_ls_goodness_of_fit_obs 1.071
_refine_ls_hydrogen_treatment 'refU, except protons at methyl group C1CA noref'
_refine_ls_matrix_type full
_refine_ls_number_parameters 341
_refine_ls_number_reflns 4152
_refine_ls_number_restraints 65
_refine_ls_restrained_S_all 0.963
_refine_ls_restrained_S_obs 1.172
_refine_ls_R_factor_all 0.1151
_refine_ls_R_factor_obs 0.0546
_refine_ls_shift/esd_max 0.102
_refine_ls_shift/esd_mean 0.006
_refine_ls_structure_factor_coef Fsqd
_refine_ls_weighting_details 'w=1/[\s^2^(Fo^2^)+(0.0367P)^2^+0.0000P] where P=(Fo^2^+2Fc^2^)/3'
_refine_ls_weighting_scheme calc
_refine_ls_wR_factor_all 0.1065
_refine_ls_wR_factor_obs 0.0925
_reflns_number_observed 2336
_reflns_number_total 4156
_reflns_observed_criterion >2sigma(I)
_cod_data_source_file b004993j.txt
_cod_data_source_block 2
_cod_depositor_comments
;
The following automatic conversions were performed:

'_refine_ls_weighting_scheme' value 'calc
w=1/[\s^2^(Fo^2^)+(0.0367P)^2^+0.0000P] where P=(Fo^2^+2Fc^2^)/3' was
changed to 'calc'. New tag '_refine_ls_weighting_details' was
created. The value of the new tag was set to
'w=1/[\s^2^(Fo^2^)+(0.0367P)^2^+0.0000P] where P=(Fo^2^+2Fc^2^)/3'.

Automatic conversion script
Id: cif_fix_values 3143 2015-03-26 13:38:13Z robertas 
;
_cod_original_cell_volume 2094.5(7)
_cod_original_sg_symbol_H-M P-1
_cod_original_formula_sum 'C28 H41.50 Cl1.50 N22 O13 Pt'
_cod_database_code 7009983

loop_
_symmetry_equiv_pos_as_xyz
'x, y, z'
'-x, -y, -z'

loop_
_atom_site_aniso_label
_atom_site_aniso_U_11
_atom_site_aniso_U_22
_atom_site_aniso_U_33
_atom_site_aniso_U_23
_atom_site_aniso_U_13
_atom_site_aniso_U_12
Pt1 0.0531(4) 0.0529(5) 0.0526(5) -0.0173(3) 0.0083(3) -0.0114(3)
N10 0.070(8) 0.045(8) 0.045(8) 0.004(7) 0.016(6) -0.013(6)
C9A 0.193(19) 0.063(13) 0.084(15) 0.013(11) -0.081(14) -0.007(12)
C9B 0.068(11) 0.103(14) 0.073(12) -0.029(11) 0.017(9) -0.047(10)
C9C 0.072(11) 0.116(14) 0.107(14) -0.090(13) 0.052(10) -0.017(10)
C1CA 0.082(12) 0.084(13) 0.085(13) -0.018(11) -0.002(10) -0.044(10)
C1CB 0.087(12) 0.129(16) 0.084(13) -0.073(12) 0.020(11) -0.001(11)
O1W 0.073(7) 0.092(8) 0.101(9) -0.049(7) 0.029(6) -0.027(6)

loop_
_atom_site_label
_atom_site_type_symbol
_atom_site_fract_x
_atom_site_fract_y
_atom_site_fract_z
_atom_site_U_iso_or_equiv
_atom_site_thermal_displace_type
_atom_site_occupancy
_atom_site_calc_flag
_atom_site_refinement_flags
_atom_site_disorder_group
Pt1 Pt 0.65030(6) 0.74982(5) 0.67317(5) 0.0543(3) Uani 1 d . .
N10 N 0.6078(10) 0.8988(7) 0.6211(7) 0.060(4) Uani 1 d . .
H10A H 0.5183(14) 0.9254(7) 0.6204(63) 0.121(25) Uiso 1 calc R .
H10B H 0.6356(87) 0.9186(9) 0.5624(25) 0.121(25) Uiso 1 calc R .
H10C H 0.6508(77) 0.9178(8) 0.6577(38) 0.121(25) Uiso 1 calc R .
N1A N 0.5693(10) 0.4807(9) 0.5878(8) 0.061(3) Uiso 1 d . .
H1A H 0.5000 0.5000 0.5000 0.056(25) Uiso 1 d S .
C2A C 0.6258(13) 0.3866(11) 0.6517(10) 0.061(4) Uiso 1 d . .
N2A N 0.6085(11) 0.3131(9) 0.6270(8) 0.088(4) Uiso 1 d . .
H2'3 H 0.6453(11) 0.2525(9) 0.6621(8) 0.119(14) Uiso 1 calc R .
H2'4 H 0.5607(11) 0.3268(9) 0.5762(8) 0.119(14) Uiso 1 calc R .
N3A N 0.7016(11) 0.3617(9) 0.7320(9) 0.073(4) Uiso 1 d . .
C4A C 0.7111(14) 0.4431(13) 0.7436(11) 0.074(5) Uiso 1 d . .
C5A C 0.6617(13) 0.5408(11) 0.6869(10) 0.060(4) Uiso 1 d . .
C6A C 0.5864(13) 0.5597(11) 0.6030(10) 0.057(4) Uiso 1 d . .
O6A O 0.5318(9) 0.6462(7) 0.5448(7) 0.078(3) Uiso 1 d . .
N7A N 0.6981(11) 0.6022(8) 0.7254(8) 0.058(4) Uiso 1 d . .
C8A C 0.7673(14) 0.5434(11) 0.8037(11) 0.075(5) Uiso 1 d . .
H8A H 0.8042(14) 0.5651(11) 0.8443(11) 0.119(14) Uiso 1 calc R .
N9A N 0.7804(12) 0.4467(10) 0.8206(9) 0.081(4) Uiso 1 d . .
C9A C 0.8502(18) 0.3585(10) 0.9038(11) 0.128(8) Uani 1 d . .
H9'4 H 0.7907(38) 0.3503(40) 0.9554(24) 0.119(14) Uiso 1 calc R .
H9'5 H 0.9321(50) 0.3677(31) 0.9226(41) 0.119(14) Uiso 1 calc R .
H9'6 H 0.8726(85) 0.3008(15) 0.8868(22) 0.119(14) Uiso 1 calc R .
N1B N 0.3251(11) 0.9218(8) 0.8696(8) 0.064(4) Uiso 1 d . .
H1B H 0.3325(11) 0.9670(8) 0.8892(8) 0.056(25) Uiso 1 calc R .
C2B C 0.2118(15) 0.8861(11) 0.8936(10) 0.061(5) Uiso 1 d . .
N2B N 0.1269(11) 0.9271(8) 0.9510(8) 0.081(4) Uiso 1 d . .
H2A H 0.0559(11) 0.9077(8) 0.9712(8) 0.119(14) Uiso 1 calc R .
H2B H 0.1449(11) 0.9720(8) 0.9666(8) 0.119(14) Uiso 1 calc R .
N3B N 0.1864(10) 0.8194(8) 0.8698(7) 0.053(3) Uiso 1 d . .
C4B C 0.2842(13) 0.7858(10) 0.8158(9) 0.051(4) Uiso 1 d . .
C5B C 0.3997(14) 0.8139(10) 0.7915(10) 0.051(4) Uiso 1 d . .
C6B C 0.4299(14) 0.8872(11) 0.8139(10) 0.056(4) Uiso 1 d . .
O6B O 0.5233(9) 0.9244(7) 0.7983(6) 0.068(3) Uiso 1 d . .
N7B N 0.4730(10) 0.7569(8) 0.7393(8) 0.054(3) Uiso 1 d . .
C8B C 0.3995(14) 0.6988(10) 0.7368(10) 0.061(5) Uiso 1 d . .
H8B H 0.4252(14) 0.6525(10) 0.7075(10) 0.119(14) Uiso 1 calc R .
N9B N 0.2806(11) 0.7144(8) 0.7823(8) 0.057(3) Uiso 1 d . .
C9B C 0.1769(14) 0.6601(11) 0.7990(10) 0.077(5) Uani 1 d . .
H9A H 0.0882(17) 0.7047(17) 0.7961(63) 0.119(14) Uiso 1 calc R .
H9B H 0.1952(55) 0.6087(44) 0.8605(28) 0.119(14) Uiso 1 calc R .
H9C H 0.1800(62) 0.6315(56) 0.7514(38) 0.119(14) Uiso 1 calc R .
N1C N 1.0676(10) 0.8836(8) 0.5947(7) 0.059(3) Uiso 1 d . .
H1C H 1.0859(10) 0.9292(8) 0.6089(7) 0.056(25) Uiso 1 calc R .
C2C C 1.1566(15) 0.8360(11) 0.5429(11) 0.066(5) Uiso 1 d . .
N2C N 1.2759(11) 0.8649(8) 0.5263(8) 0.084(4) Uiso 1 d . .
H2C1 H 1.3391(11) 0.8382(8) 0.4965(8) 0.119(14) Uiso 1 calc R .
H2C2 H 1.2865(11) 0.9095(8) 0.5457(8) 0.119(14) Uiso 1 calc R .
N3C N 1.1410(11) 0.7694(9) 0.5138(8) 0.070(4) Uiso 1 d . .
C4C C 1.0242(14) 0.7480(10) 0.5389(9) 0.051(4) Uiso 1 d . .
C5C C 0.9275(13) 0.7843(10) 0.5937(10) 0.052(4) Uiso 1 d . .
C6C C 0.9468(14) 0.8566(11) 0.6238(10) 0.057(4) Uiso 1 d . .
O6C O 0.8710(9) 0.9028(7) 0.6703(7) 0.071(3) Uiso 1 d . .
N7C N 0.8247(10) 0.7386(8) 0.6046(8) 0.051(3) Uiso 1 d . .
C8C C 0.8625(14) 0.6762(11) 0.5568(10) 0.070(5) Uiso 1 d . .
H8C H 0.8114(14) 0.6361(11) 0.5515(10) 0.119(14) Uiso 1 calc R .
N9C N 0.9859(12) 0.6790(9) 0.5169(8) 0.069(4) Uiso 1 d . .
C9C C 1.0615(13) 0.6179(11) 0.4668(11) 0.088(6) Uani 1 d . .
H9C1 H 1.0117(45) 0.5738(45) 0.4636(55) 0.119(14) Uiso 1 calc R .
H9C2 H 1.1485(39) 0.5802(49) 0.4997(35) 0.119(14) Uiso 1 calc R .
H9C3 H 1.0746(76) 0.6589(12) 0.4038(22) 0.119(14) Uiso 1 calc R .
N1CA N 1.2717(12) 1.1292(9) 0.6494(8) 0.068(4) Uiso 1 d . .
C1CA C 1.3982(14) 1.1580(10) 0.6169(10) 0.082(5) Uani 1 d . .
H1CA H 1.3956(39) 1.1828(56) 0.5488(10) 0.107 Uiso 1 calc R .
H1CB H 1.4759(15) 1.1014(17) 0.6412(48) 0.107 Uiso 1 calc R .
H1CC H 1.4048(44) 1.2084(43) 0.6396(48) 0.107 Uiso 1 calc R .
C2CA C 1.2405(14) 1.0562(11) 0.6288(10) 0.058(4) Uiso 1 d . .
O2CA O 1.3203(9) 1.0188(7) 0.5762(7) 0.068(3) Uiso 1 d . .
N3CA N 1.1232(12) 1.0322(8) 0.6508(8) 0.065(4) Uiso 1 d . .
C4CA C 1.0433(13) 1.0782(10) 0.7052(9) 0.052(4) Uiso 1 d . .
N4CA N 0.9266(11) 1.0469(8) 0.7316(8) 0.071(4) Uiso 1 d . .
H4CA H 0.8698(11) 1.0716(8) 0.7662(8) 0.233(52) Uiso 1 calc R .
H4CB H 0.9114(11) 1.0028(8) 0.7132(8) 0.233(52) Uiso 1 calc R .
C5CA C 1.0735(14) 1.1476(10) 0.7319(10) 0.068(5) Uiso 1 d . .
H5CA H 1.0141(14) 1.1779(10) 0.7678(10) 0.080(22) Uiso 1 calc R .
C6CA C 1.1905(14) 1.1719(10) 0.7054(10) 0.066(4) Uiso 1 d . .
H6CA H 1.2151(14) 1.2170(10) 0.7252(10) 0.080(22) Uiso 1 calc R .
N1CB N 0.2568(13) 1.1847(10) 1.0181(9) 0.084(4) Uiso 1 d . .
C1CB C 0.1557(14) 1.2109(11) 1.0872(11) 0.097(6) Uani 1 d . .
H1CD H 0.1623(65) 1.2705(38) 1.0936(49) 0.121(25) Uiso 1 calc R .
H1CE H 0.1753(60) 1.1582(31) 1.1478(21) 0.121(25) Uiso 1 calc R .
H1CF H 0.0650(17) 1.2208(67) 1.0641(34) 0.121(25) Uiso 1 calc R .
C2CB C 0.2462(17) 1.1160(13) 0.9838(12) 0.084(5) Uiso 1 d . .
O2CB O 0.1465(11) 1.0815(8) 1.0059(7) 0.094(4) Uiso 1 d . .
N3CB N 0.3397(12) 1.0828(8) 0.9273(8) 0.066(4) Uiso 1 d . .
C4CB C 0.4378(15) 1.1249(12) 0.9056(11) 0.071(5) Uiso 1 d . .
N4CB N 0.5389(13) 1.0890(9) 0.8515(9) 0.095(5) Uiso 1 d . .
H4CC H 0.5342(13) 1.0415(9) 0.8343(9) 0.233(52) Uiso 1 calc R .
H4CD H 0.6058(13) 1.1144(9) 0.8354(9) 0.233(52) Uiso 1 calc R .
C5CB C 0.4546(15) 1.2034(11) 0.9349(10) 0.074(5) Uiso 1 d . .
H5CB H 0.5249(15) 1.2327(11) 0.9162(10) 0.080(22) Uiso 1 calc R .
C6CB C 0.3595(15) 1.2283(12) 0.9907(11) 0.084(5) Uiso 1 d . .
H6CB H 0.3627(15) 1.2780(12) 1.0125(11) 0.080(22) Uiso 1 calc R .
O11 O 0.0660(17) 0.4784(15) 0.6942(15) 0.303(7) Uiso 1 d D .
O12 O 0.2182(22) 0.3563(13) 0.7764(14) 0.303(7) Uiso 1 d D .
Cl1 Cl 0.1981(13) 0.4376(9) 0.7046(10) 0.155(4) Uiso 0.60 d PD 1
O13 O 0.2361(38) 0.4013(28) 0.6374(22) 0.303(7) Uiso 0.60 d PD 1
O14 O 0.2846(34) 0.4782(26) 0.7231(28) 0.303(7) Uiso 0.60 d PD 1
Cl1A Cl 0.1162(15) 0.4188(10) 0.7661(11) 0.155(4) Uiso 0.40 d PD 2
O13A O 0.1147(43) 0.4573(26) 0.8219(25) 0.303(7) Uiso 0.40 d PD 2
O14A O 0.0428(33) 0.3667(26) 0.7931(29) 0.303(7) Uiso 0.40 d PD 2
Cl2 Cl 0.5000 0.5000 0.0000 0.271(8) Uiso 1 d SD .
O21 O 0.5132(39) 0.5505(26) 0.0272(31) 0.167(9) Uiso 0.30 d PD .
O22 O 0.5096(44) 0.5113(34) -0.1115(21) 0.167(9) Uiso 0.30 d PD .
O23 O 0.5827(48) 0.3827(21) 0.0376(31) 0.167(9) Uiso 0.30 d PD .
O24 O 0.3495(37) 0.4740(37) 0.0049(30) 0.167(9) Uiso 0.30 d PD .
O21A O 0.5431(71) 0.5855(40) -0.0701(41) 0.167(9) Uiso 0.20 d PD .
O22A O 0.3338(41) 0.5581(53) -0.0047(46) 0.167(9) Uiso 0.20 d PD .
O23A O 0.5157(63) 0.4220(36) -0.0133(50) 0.167(9) Uiso 0.20 d PD .
O24A O 0.5364(67) 0.4999(55) 0.0964(33) 0.167(9) Uiso 0.20 d PD .
O1W O 0.2259(9) 0.8320(7) 0.1610(7) 0.084(3) Uani 1 d . .
O2W O 0.0610(41) 0.4709(33) 0.9887(34) 0.261(21) Uiso 0.50 d P .
O2WA O 0.2007(53) 0.4309(37) 0.9720(36) 0.318(24) Uiso 0.50 d P .

loop_
_atom_type_symbol
_atom_type_description
_atom_type_scat_dispersion_real
_atom_type_scat_dispersion_imag
_atom_type_scat_source
C C 0.0033 0.0016 'International Tables Vol C Tables 4.2.6.8 and 6.1.1.4'
H H 0.0000 0.0000 'International Tables Vol C Tables 4.2.6.8 and 6.1.1.4'
N N 0.0061 0.0033 'International Tables Vol C Tables 4.2.6.8 and 6.1.1.4'
O O 0.0106 0.0060 'International Tables Vol C Tables 4.2.6.8 and 6.1.1.4'
Cl Cl 0.1484 0.1585 'International Tables Vol C Tables 4.2.6.8 and 6.1.1.4'
Pt Pt -1.7033 8.3905 'International Tables Vol C Tables 4.2.6.8 and 6.1.1.4'

loop_
_geom_angle_atom_site_label_1
_geom_angle_atom_site_label_2
_geom_angle_atom_site_label_3
_geom_angle
_geom_angle_site_symmetry_1
_geom_angle_site_symmetry_3
_geom_angle_publ_flag
N7A Pt1 N7C 88.3(4) . . ?
N7A Pt1 N10 178.3(5) . . ?
N7C Pt1 N10 90.4(4) . . ?
N7A Pt1 N7B 90.1(4) . . ?
N7C Pt1 N7B 177.3(6) . . ?
N10 Pt1 N7B 91.3(4) . . ?
Pt1 N10 H10A 109.5(3) . . ?
Pt1 N10 H10B 109.5(3) . . ?
H10A N10 H10B 109.5 . . ?
Pt1 N10 H10C 109.5(3) . . ?
H10A N10 H10C 109.5 . . ?
H10B N10 H10C 109.5 . . ?
C6A N1A C2A 120.3(12) . . ?
C6A N1A H1A 116.7(11) . . ?
C2A N1A H1A 122.9(11) . . ?
N3A C2A N2A 117.9(14) . . ?
N3A C2A N1A 126.7(14) . . ?
N2A C2A N1A 115.3(13) . . ?
C2A N2A H2'3 120.0(8) . . ?
C2A N2A H2'4 120.0(8) . . ?
H2'3 N2A H2'4 120.0 . . ?
C4A N3A C2A 109.7(13) . . ?
N3A C4A C5A 130.5(15) . . ?
N3A C4A N9A 126.1(15) . . ?
C5A C4A N9A 103.4(15) . . ?
C4A C5A N7A 111.4(13) . . ?
C4A C5A C6A 115.8(15) . . ?
N7A C5A C6A 132.8(14) . . ?
O6A C6A N1A 119.9(13) . . ?
O6A C6A C5A 123.0(15) . . ?
N1A C6A C5A 117.0(14) . . ?
C8A N7A C5A 105.2(13) . . ?
C8A N7A Pt1 127.0(11) . . ?
C5A N7A Pt1 127.8(10) . . ?
N7A C8A N9A 113.0(15) . . ?
N7A C8A H8A 123.5(10) . . ?
N9A C8A H8A 123.5(9) . . ?
C8A N9A C4A 107.0(14) . . ?
C8A N9A C9A 128.4(14) . . ?
C4A N9A C9A 124.6(14) . . ?
N9A C9A H9'4 109.5(9) . . ?
N9A C9A H9'5 109.5(8) . . ?
H9'4 C9A H9'5 109.5 . . ?
N9A C9A H9'6 109.5(8) . . ?
H9'4 C9A H9'6 109.5 . . ?
H9'5 C9A H9'6 109.5 . . ?
C2B N1B C6B 123.5(14) . . ?
C2B N1B H1B 118.2(9) . . ?
C6B N1B H1B 118.2(9) . . ?
N3B C2B N2B 120.7(15) . . ?
N3B C2B N1B 125.6(15) . . ?
N2B C2B N1B 113.6(14) . . ?
C2B N2B H2A 120.0(9) . . ?
C2B N2B H2B 120.0(9) . . ?
H2A N2B H2B 120.0 . . ?
C2B N3B C4B 112.0(13) . . ?
C5B C4B N9B 110.4(14) . . ?
C5B C4B N3B 126.4(15) . . ?
N9B C4B N3B 123.1(14) . . ?
C4B C5B C6B 123.5(15) . . ?
C4B C5B N7B 106.6(14) . . ?
C6B C5B N7B 129.8(14) . . ?
O6B C6B C5B 134.4(15) . . ?
O6B C6B N1B 116.7(14) . . ?
C5B C6B N1B 108.8(14) . . ?
C8B N7B C5B 105.8(12) . . ?
C8B N7B Pt1 119.4(10) . . ?
C5B N7B Pt1 134.8(10) . . ?
N7B C8B N9B 112.4(14) . . ?
N7B C8B H8B 123.8(8) . . ?
N9B C8B H8B 123.8(9) . . ?
C4B N9B C8B 104.7(13) . . ?
C4B N9B C9B 127.0(13) . . ?
C8B N9B C9B 128.1(13) . . ?
N9B C9B H9A 109.5(7) . . ?
N9B C9B H9B 109.5(7) . . ?
H9A C9B H9B 109.5 . . ?
N9B C9B H9C 109.5(8) . . ?
H9A C9B H9C 109.5 . . ?
H9B C9B H9C 109.5 . . ?
C2C N1C C6C 119.6(14) . . ?
C2C N1C H1C 120.2(9) . . ?
C6C N1C H1C 120.2(9) . . ?
N3C C2C N1C 127.3(15) . . ?
N3C C2C N2C 119.9(15) . . ?
N1C C2C N2C 112.7(15) . . ?
C2C N2C H2C1 120.0(9) . . ?
C2C N2C H2C2 120.0(9) . . ?
H2C1 N2C H2C2 120.0 . . ?
C2C N3C C4C 112.0(14) . . ?
N3C C4C N9C 122.7(14) . . ?
N3C C4C C5C 128.4(15) . . ?
N9C C4C C5C 108.9(14) . . ?
C4C C5C N7C 108.4(14) . . ?
C4C C5C C6C 118.3(15) . . ?
N7C C5C C6C 133.3(14) . . ?
O6C C6C C5C 129.5(14) . . ?
O6C C6C N1C 116.1(14) . . ?
C5C C6C N1C 114.4(14) . . ?
C8C N7C C5C 105.3(12) . . ?
C8C N7C Pt1 121.5(10) . . ?
C5C N7C Pt1 133.2(10) . . ?
N7C C8C N9C 111.9(14) . . ?
N7C C8C H8C 124.0(8) . . ?
N9C C8C H8C 124.0(9) . . ?
C4C N9C C8C 105.5(13) . . ?
C4C N9C C9C 127.3(14) . . ?
C8C N9C C9C 127.2(14) . . ?
N9C C9C H9C1 109.5(8) . . ?
N9C C9C H9C2 109.5(7) . . ?
H9C1 C9C H9C2 109.5 . . ?
N9C C9C H9C3 109.5(8) . . ?
H9C1 C9C H9C3 109.5 . . ?
H9C2 C9C H9C3 109.5 . . ?
C6CA N1CA C2CA 119.6(15) . . ?
C6CA N1CA C1CA 119.2(14) . . ?
C2CA N1CA C1CA 121.1(13) . . ?
N1CA C1CA H1CA 109.5(7) . . ?
N1CA C1CA H1CB 109.5(7) . . ?
H1CA C1CA H1CB 109.5 . . ?
N1CA C1CA H1CC 109.5(8) . . ?
H1CA C1CA H1CC 109.5 . . ?
H1CB C1CA H1CC 109.5 . . ?
O2CA C2CA N3CA 119.3(15) . . ?
O2CA C2CA N1CA 116.8(14) . . ?
N3CA C2CA N1CA 123.3(14) . . ?
C2CA N3CA C4CA 114.8(13) . . ?
C5CA C4CA N3CA 123.9(14) . . ?
C5CA C4CA N4CA 123.0(14) . . ?
N3CA C4CA N4CA 113.1(13) . . ?
C4CA N4CA H4CA 120.0(8) . . ?
C4CA N4CA H4CB 120.0(8) . . ?
H4CA N4CA H4CB 120.0 . . ?
C6CA C5CA C4CA 119.2(15) . . ?
C6CA C5CA H5CA 120.4(10) . . ?
C4CA C5CA H5CA 120.4(9) . . ?
C5CA C6CA N1CA 118.6(15) . . ?
C5CA C6CA H6CA 120.7(10) . . ?
N1CA C6CA H6CA 120.7(9) . . ?
C2CB N1CB C6CB 119.4(17) . . ?
C2CB N1CB C1CB 119.3(15) . . ?
C6CB N1CB C1CB 121.3(16) . . ?
N1CB C1CB H1CD 109.5(9) . . ?
N1CB C1CB H1CE 109.5(7) . . ?
H1CD C1CB H1CE 109.5 . . ?
N1CB C1CB H1CF 109.5(8) . . ?
H1CD C1CB H1CF 109.5 . . ?
H1CE C1CB H1CF 109.5 . . ?
O2CB C2CB N1CB 117.9(17) . . ?
O2CB C2CB N3CB 119.5(18) . . ?
N1CB C2CB N3CB 122.6(17) . . ?
C4CB N3CB C2CB 115.3(15) . . ?
N3CB C4CB N4CB 116.6(16) . . ?
N3CB C4CB C5CB 126.3(16) . . ?
N4CB C4CB C5CB 117.1(15) . . ?
C4CB N4CB H4CC 120.0(9) . . ?
C4CB N4CB H4CD 120.0(9) . . ?
H4CC N4CB H4CD 120.0 . . ?
C6CB C5CB C4CB 113.0(16) . . ?
C6CB C5CB H5CB 123.5(11) . . ?
C4CB C5CB H5CB 123.5(9) . . ?
C5CB C6CB N1CB 123.2(17) . . ?
C5CB C6CB H6CB 118.4(11) . . ?
N1CB C6CB H6CB 118.4(10) . . ?
Cl1A O12 O14A 41.9(8) . . ?
O12 Cl1 O14 102.8(22) . . ?
O12 Cl1 O11 106.2(18) . . ?
O14 Cl1 O11 123.5(24) . . ?
O12 Cl1 O13 99.2(22) . . ?
O14 Cl1 O13 112.9(28) . . ?
O11 Cl1 O13 108.9(23) . . ?
O11 Cl1A O12 126.0(17) . . ?
O11 Cl1A O13A 109.1(16) . . ?
O12 Cl1A O13A 109.9(16) . . ?
O11 Cl1A O14A 105.6(16) . . ?
O12 Cl1A O14A 97.2(15) . . ?
O13A Cl1A O14A 106.7(18) . . ?
Cl1A O14A O12 40.9(8) . . ?
O21 Cl2 O21 180.000(10) 2_665 . ?
O21 Cl2 O23A 19.0(43) 2_665 . ?
O21 Cl2 O23A 161.0(43) . . ?
O21 Cl2 O23A 161.0(42) 2_665 2_665 ?
O21 Cl2 O23A 19.0(42) . 2_665 ?
O23A Cl2 O23A 180.000(10) . 2_665 ?
O21 Cl2 O21A 114.9(35) 2_665 . ?
O21 Cl2 O21A 65.1(35) . . ?
O23A Cl2 O21A 121.9(25) . . ?
O23A Cl2 O21A 58.1(25) 2_665 . ?
O21 Cl2 O21A 65.1(35) 2_665 2_665 ?
O21 Cl2 O21A 114.9(35) . 2_665 ?
O23A Cl2 O21A 58.1(25) . 2_665 ?
O23A Cl2 O21A 121.9(25) 2_665 2_665 ?
O21A Cl2 O21A 180.000(7) . 2_665 ?
O21 Cl2 O24A 43.0(38) 2_665 2_665 ?
O21 Cl2 O24A 137.0(38) . 2_665 ?
O23A Cl2 O24A 59.1(23) . 2_665 ?
O23A Cl2 O24A 120.9(23) 2_665 2_665 ?
O21A Cl2 O24A 75.8(20) . 2_665 ?
O21A Cl2 O24A 104.2(20) 2_665 2_665 ?
O21 Cl2 O24A 137.0(38) 2_665 . ?
O21 Cl2 O24A 43.0(38) . . ?
O23A Cl2 O24A 120.9(23) . . ?
O23A Cl2 O24A 59.1(23) 2_665 . ?
O21A Cl2 O24A 104.2(20) . . ?
O21A Cl2 O24A 75.8(20) 2_665 . ?
O24A Cl2 O24A 180.000(8) 2_665 . ?
O21 Cl2 O23 54.5(20) 2_665 . ?
O21 Cl2 O23 125.5(20) . . ?
O23A Cl2 O23 35.6(35) . . ?
O23A Cl2 O23 144.4(35) 2_665 . ?
O21A Cl2 O23 128.3(23) . . ?
O21A Cl2 O23 51.7(23) 2_665 . ?
O24A Cl2 O23 92.4(37) 2_665 . ?
O24A Cl2 O23 87.6(37) . . ?
O21 Cl2 O23 125.5(20) 2_665 2_665 ?
O21 Cl2 O23 54.5(20) . 2_665 ?
O23A Cl2 O23 144.4(35) . 2_665 ?
O23A Cl2 O23 35.6(35) 2_665 2_665 ?
O21A Cl2 O23 51.7(23) . 2_665 ?
O21A Cl2 O23 128.3(23) 2_665 2_665 ?
O24A Cl2 O23 87.6(37) 2_665 2_665 ?
O24A Cl2 O23 92.4(37) . 2_665 ?
O23 Cl2 O23 180.000(5) . 2_665 ?
O21 Cl2 O22 54.8(20) 2_665 . ?
O21 Cl2 O22 125.2(20) . . ?
O23A Cl2 O22 66.1(40) . . ?
O23A Cl2 O22 113.9(40) 2_665 . ?
O21A Cl2 O22 60.3(29) . . ?
O21A Cl2 O22 119.7(29) 2_665 . ?
O24A Cl2 O22 19.9(29) 2_665 . ?
O24A Cl2 O22 160.1(29) . . ?
O23 Cl2 O22 93.2(14) . . ?
O23 Cl2 O22 86.8(14) 2_665 . ?
O21 Cl2 O22 125.2(20) 2_665 2_665 ?
O21 Cl2 O22 54.8(20) . 2_665 ?
O23A Cl2 O22 113.9(40) . 2_665 ?
O23A Cl2 O22 66.1(40) 2_665 2_665 ?
O21A Cl2 O22 119.7(29) . 2_665 ?
O21A Cl2 O22 60.3(29) 2_665 2_665 ?
O24A Cl2 O22 160.1(29) 2_665 2_665 ?
O24A Cl2 O22 19.9(29) . 2_665 ?
O23 Cl2 O22 86.8(14) . 2_665 ?
O23 Cl2 O22 93.2(14) 2_665 2_665 ?
O22 Cl2 O22 180.000(5) . 2_665 ?
O23A O21 Cl2 108.7(100) 2_665 . ?
O23A O21 O24A 136.7(100) 2_665 . ?
Cl2 O21 O24A 94.7(49) . . ?
O23A O21 O23 22.6(100) 2_665 2_665 ?
Cl2 O21 O23 86.5(28) . 2_665 ?
O24A O21 O23 147.3(63) . 2_665 ?
O23A O21 O22 121.1(100) 2_665 2_665 ?
Cl2 O21 O22 86.3(26) . 2_665 ?
O24A O21 O22 22.9(45) . 2_665 ?
O23 O21 O22 125.4(39) 2_665 2_665 ?
O23A O21 O21A 71.7(100) 2_665 . ?
Cl2 O21 O21A 74.0(34) . . ?
O24A O21 O21A 151.4(65) . . ?
O23 O21 O21A 59.8(26) 2_665 . ?
O22 O21 O21A 159.5(44) 2_665 . ?
O23A O21 O24 121.9(100) 2_665 2_665 ?
Cl2 O21 O24 83.6(24) . 2_665 ?
O24A O21 O24 96.0(56) . 2_665 ?
O23 O21 O24 116.6(35) 2_665 2_665 ?
O22 O21 O24 116.1(32) 2_665 2_665 ?
O21A O21 O24 57.3(31) . 2_665 ?
O24A O22 O21 47.0(75) 2_665 2_665 ?
O24A O22 O21A 112.0(93) 2_665 . ?
O21 O22 O21A 94.7(29) 2_665 . ?
O24A O22 O23A 57.4(80) 2_665 . ?
O21 O22 O23A 13.1(29) 2_665 . ?
O21A O22 O23A 98.0(28) . . ?
O24A O22 Cl2 68.7(60) 2_665 . ?
O21 O22 Cl2 38.9(17) 2_665 . ?
O21A O22 Cl2 55.9(18) . . ?
O23A O22 Cl2 44.8(20) . . ?
O23A O23 O21 9.8(34) . 2_665 ?
O23A O23 O22A 93.1(52) . 2_665 ?
O21 O23 O22A 88.9(36) 2_665 2_665 ?
O23A O23 O21A 68.2(43) . 2_665 ?
O21 O23 O21A 63.5(27) 2_665 2_665 ?
O22A O23 O21A 122.3(41) 2_665 2_665 ?
O23A O23 Cl2 48.6(30) . . ?
O21 O23 Cl2 39.0(16) 2_665 . ?
O22A O23 Cl2 67.3(23) 2_665 . ?
O21A O23 Cl2 59.5(21) 2_665 . ?
O22A O24 O21A 109.5(52) . 2_665 ?
O22A O24 O21 100.5(34) . 2_665 ?
O21A O24 O21 60.2(26) 2_665 2_665 ?
O22A O24 Cl2 68.7(27) . . ?
O21A O24 Cl2 58.0(20) 2_665 . ?
O21 O24 Cl2 37.3(15) 2_665 . ?
O22A O24 O23A 109.6(37) . . ?
O21A O24 O23A 50.4(28) 2_665 . ?
O21 O24 O23A 12.1(30) 2_665 . ?
Cl2 O24 O23A 42.4(18) . . ?
O23A O21A O23 41.0(36) 2_665 2_665 ?
O23A O21A O24 77.8(40) 2_665 2_665 ?
O23 O21A O24 118.7(47) 2_665 2_665 ?
O23A O21A O21 17.3(29) 2_665 . ?
O23 O21A O21 56.8(31) 2_665 . ?
O24 O21A O21 62.5(31) 2_665 . ?
O23A O21A Cl2 50.6(21) 2_665 . ?
O23 O21A Cl2 68.7(23) 2_665 . ?
O24 O21A Cl2 71.2(25) 2_665 . ?
O21 O21A Cl2 40.9(18) . . ?
O23A O21A O22 110.3(39) 2_665 . ?
O23 O21A O22 98.5(36) 2_665 . ?
O24 O21A O22 103.0(42) 2_665 . ?
O21 O21A O22 104.6(32) . . ?
Cl2 O21A O22 63.8(24) . . ?
O24 O22A O23 130.9(41) . 2_665 ?
O24 O22A Cl2 69.8(24) . . ?
O23 O22A Cl2 64.2(20) 2_665 . ?
O24 O22A O23A 111.0(34) . 2_665 ?
O23 O22A O23A 34.1(32) 2_665 2_665 ?
Cl2 O22A O23A 42.8(15) . 2_665 ?
O21 O23A O23 147.6(100) 2_665 . ?
O21 O23A Cl2 52.3(84) 2_665 . ?
O23 O23A Cl2 95.8(53) . . ?
O21 O23A O21A 91.0(100) 2_665 2_665 ?
O23 O23A O21A 70.8(54) . 2_665 ?
Cl2 O23A O21A 71.3(28) . 2_665 ?
O21 O23A O24A 31.2(97) 2_665 2_665 ?
O23 O23A O24A 154.3(60) . 2_665 ?
Cl2 O23A O24A 71.0(26) . 2_665 ?
O21A O23A O24A 122.1(47) 2_665 2_665 ?
O21 O23A O22 45.8(100) 2_665 . ?
O23 O23A O22 135.1(56) . . ?
Cl2 O23A O22 69.1(33) . . ?
O21A O23A O22 134.1(42) 2_665 . ?
O24A O23A O22 19.8(33) 2_665 . ?
O21 O23A O22A 109.1(100) 2_665 2_665 ?
O23 O23A O22A 52.8(40) . 2_665 ?
Cl2 O23A O22A 67.4(22) . 2_665 ?
O21A O23A O22A 102.6(40) 2_665 2_665 ?
O24A O23A O22A 101.5(36) 2_665 2_665 ?
O22 O23A O22A 82.8(38) . 2_665 ?
O21 O23A O24 46.1(100) 2_665 . ?
O23 O23A O24 122.6(63) . . ?
Cl2 O23A O24 67.4(27) . . ?
O21A O23A O24 51.9(31) 2_665 . ?
O24A O23A O24 73.7(35) 2_665 . ?
O22 O23A O24 91.3(30) . . ?
O22A O23A O24 133.4(37) 2_665 . ?
O22 O24A O21 110.1(100) 2_665 . ?
O22 O24A O23A 102.8(99) 2_665 2_665 ?
O21 O24A O23A 12.1(34) . 2_665 ?
O22 O24A Cl2 91.5(72) 2_665 . ?
O21 O24A Cl2 42.3(23) . . ?
O23A O24A Cl2 49.9(22) 2_665 . ?
O2W O2W O2WA 163.7(68) 2_567 . ?

loop_
_geom_bond_atom_site_label_1
_geom_bond_atom_site_label_2
_geom_bond_distance
_geom_bond_site_symmetry_2
_geom_bond_publ_flag
Pt1 N7A 2.002(11) . ?
Pt1 N7C 2.016(11) . ?
Pt1 N10 2.023(9) . ?
Pt1 N7B 2.024(11) . ?
N10 H10A 0.89 . ?
N10 H10B 0.89 . ?
N10 H10C 0.89 . ?
N1A C6A 1.351(15) . ?
N1A C2A 1.379(15) . ?
N1A H1A 1.433(11) . ?
C2A N3A 1.349(15) . ?
C2A N2A 1.35(2) . ?
N2A H2'3 0.86 . ?
N2A H2'4 0.86 . ?
N3A C4A 1.33(2) . ?
C4A C5A 1.37(2) . ?
C4A N9A 1.42(2) . ?
C5A N7A 1.39(2) . ?
C5A C6A 1.41(2) . ?
C6A O6A 1.269(14) . ?
N7A C8A 1.29(2) . ?
C8A N9A 1.36(2) . ?
C8A H8A 0.93 . ?
N9A C9A 1.49(2) . ?
C9A H9'4 0.96 . ?
C9A H9'5 0.96 . ?
C9A H9'6 0.96 . ?
N1B C2B 1.39(2) . ?
N1B C6B 1.430(15) . ?
N1B H1B 0.86 . ?
C2B N3B 1.28(2) . ?
C2B N2B 1.38(2) . ?
N2B H2A 0.86 . ?
N2B H2B 0.86 . ?
N3B C4B 1.363(14) . ?
C4B C5B 1.36(2) . ?
C4B N9B 1.356(15) . ?
C5B C6B 1.38(2) . ?
C5B N7B 1.413(15) . ?
C6B O6B 1.213(14) . ?
N7B C8B 1.317(15) . ?
C8B N9B 1.372(15) . ?
C8B H8B 0.93 . ?
N9B C9B 1.476(15) . ?
C9B H9A 0.96 . ?
C9B H9B 0.96 . ?
C9B H9C 0.96 . ?
N1C C2C 1.39(2) . ?
N1C C6C 1.410(15) . ?
N1C H1C 0.86 . ?
C2C N3C 1.28(2) . ?
C2C N2C 1.39(2) . ?
N2C H2C1 0.86 . ?
N2C H2C2 0.86 . ?
N3C C4C 1.327(15) . ?
C4C N9C 1.36(2) . ?
C4C C5C 1.38(2) . ?
C5C N7C 1.385(15) . ?
C5C C6C 1.39(2) . ?
C6C O6C 1.257(14) . ?
N7C C8C 1.349(15) . ?
C8C N9C 1.38(2) . ?
C8C H8C 0.93 . ?
N9C C9C 1.437(15) . ?
C9C H9C1 0.96 . ?
C9C H9C2 0.96 . ?
C9C H9C3 0.96 . ?
N1CA C6CA 1.360(15) . ?
N1CA C2CA 1.37(2) . ?
N1CA C1CA 1.485(15) . ?
C1CA H1CA 0.96 . ?
C1CA H1CB 0.96 . ?
C1CA H1CC 0.96 . ?
C2CA O2CA 1.273(14) . ?
C2CA N3CA 1.34(2) . ?
N3CA C4CA 1.362(15) . ?
C4CA C5CA 1.36(2) . ?
C4CA N4CA 1.395(15) . ?
N4CA H4CA 0.86 . ?
N4CA H4CB 0.86 . ?
C5CA C6CA 1.35(2) . ?
C5CA H5CA 0.93 . ?
C6CA H6CA 0.93 . ?
N1CB C2CB 1.35(2) . ?
N1CB C6CB 1.36(2) . ?
N1CB C1CB 1.51(2) . ?
C1CB H1CD 0.96 . ?
C1CB H1CE 0.96 . ?
C1CB H1CF 0.96 . ?
C2CB O2CB 1.25(2) . ?
C2CB N3CB 1.36(2) . ?
N3CB C4CB 1.30(2) . ?
C4CB N4CB 1.40(2) . ?
C4CB C5CB 1.46(2) . ?
N4CB H4CC 0.86 . ?
N4CB H4CD 0.86 . ?
C5CB C6CB 1.32(2) . ?
C5CB H5CB 0.93 . ?
C6CB H6CB 0.93 . ?
O11 Cl1A 1.16(2) . ?
O11 Cl1 1.311(13) . ?
O12 Cl1A 1.17(2) . ?
O12 Cl1 1.287(13) . ?
O12 O14A 1.77(3) . ?
Cl1 O14 1.301(14) . ?
Cl1 O13 1.315(14) . ?
Cl1A O13A 1.18(2) . ?
Cl1A O14A 1.19(2) . ?
Cl2 O21 1.03(4) 2_665 ?
Cl2 O21 1.03(4) . ?
Cl2 O23A 1.23(4) . ?
Cl2 O23A 1.23(4) 2_665 ?
Cl2 O21A 1.51(4) . ?
Cl2 O21A 1.51(4) 2_665 ?
Cl2 O24A 1.52(4) 2_665 ?
Cl2 O24A 1.52(4) . ?
Cl2 O23 1.63(3) . ?
Cl2 O23 1.63(3) 2_665 ?
Cl2 O22 1.63(3) . ?
Cl2 O22 1.63(3) 2_665 ?
O21 O23A 0.42(7) 2_665 ?
O21 O24A 1.04(7) . ?
O21 O23 1.33(5) 2_665 ?
O21 O22 1.34(5) 2_665 ?
O21 O21A 1.42(6) . ?
O21 O24 1.46(5) 2_665 ?
O22 O24A 0.56(8) 2_665 ?
O22 O21 1.34(5) 2_665 ?
O22 O21A 1.58(8) . ?
O22 O23A 1.60(8) . ?
O23 O23A 0.96(7) . ?
O23 O21 1.33(5) 2_665 ?
O23 O22A 1.36(6) 2_665 ?
O23 O21A 1.38(6) 2_665 ?
O24 O22A 1.19(7) . ?
O24 O21A 1.38(6) 2_665 ?
O24 O21 1.46(5) 2_665 ?
O24 O23A 1.72(6) . ?
O21A O23A 1.35(7) 2_665 ?
O21A O23 1.38(6) 2_665 ?
O21A O24 1.38(6) 2_665 ?
O22A O23 1.36(6) 2_665 ?
O22A O23A 1.70(7) 2_665 ?
O23A O21 0.42(7) 2_665 ?
O23A O21A 1.35(7) 2_665 ?
O23A O24A 1.38(7) 2_665 ?
O23A O22A 1.70(7) 2_665 ?
O24A O22 0.56(8) 2_665 ?
O24A O23A 1.38(7) 2_665 ?
O2W O2W 1.42(7) 2_567 ?
O2W O2WA 1.44(5) . ?

loop_
_geom_torsion_atom_site_label_1
_geom_torsion_atom_site_label_2
_geom_torsion_atom_site_label_3
_geom_torsion_atom_site_label_4
_geom_torsion
_geom_torsion_site_symmetry_1
_geom_torsion_site_symmetry_2
_geom_torsion_site_symmetry_3
_geom_torsion_site_symmetry_4
_geom_torsion_publ_flag
C6A N1A C2A N3A -0.6(21) . . . . ?
C6A N1A C2A N2A -176.6(12) . . . . ?
N2A C2A N3A C4A 178.1(12) . . . . ?
N1A C2A N3A C4A 2.2(20) . . . . ?
C2A N3A C4A C5A -2.5(22) . . . . ?
C2A N3A C4A N9A 178.8(13) . . . . ?
N3A C4A C5A N7A -178.6(14) . . . . ?
N9A C4A C5A N7A 0.3(16) . . . . ?
N3A C4A C5A C6A 1.1(24) . . . . ?
N9A C4A C5A C6A -179.9(11) . . . . ?
C2A N1A C6A O6A -178.6(11) . . . . ?
C2A N1A C6A C5A -1.1(19) . . . . ?
C4A C5A C6A O6A 178.3(12) . . . . ?
N7A C5A C6A O6A -2.0(24) . . . . ?
C4A C5A C6A N1A 0.9(19) . . . . ?
N7A C5A C6A N1A -179.5(13) . . . . ?
C4A C5A N7A C8A -0.3(16) . . . . ?
C6A C5A N7A C8A 180.0(15) . . . . ?
C4A C5A N7A Pt1 -178.9(9) . . . . ?
C6A C5A N7A Pt1 1.4(22) . . . . ?
N7C Pt1 N7A C8A 90.4(12) . . . . ?
N10 Pt1 N7A C8A 48.8(174) . . . . ?
N7B Pt1 N7A C8A -91.7(12) . . . . ?
N7C Pt1 N7A C5A -91.4(11) . . . . ?
N10 Pt1 N7A C5A -132.9(165) . . . . ?
N7B Pt1 N7A C5A 86.5(11) . . . . ?
C5A N7A C8A N9A 0.2(16) . . . . ?
Pt1 N7A C8A N9A 178.8(9) . . . . ?
N7A C8A N9A C4A 0.0(17) . . . . ?
N7A C8A N9A C9A -178.7(13) . . . . ?
N3A C4A N9A C8A 178.8(14) . . . . ?
C5A C4A N9A C8A -0.2(16) . . . . ?
N3A C4A N9A C9A -2.4(24) . . . . ?
C5A C4A N9A C9A 178.6(13) . . . . ?
C6B N1B C2B N3B 0.0(21) . . . . ?
C6B N1B C2B N2B 177.4(11) . . . . ?
N2B C2B N3B C4B -177.9(11) . . . . ?
N1B C2B N3B C4B -0.6(19) . . . . ?
C2B N3B C4B C5B 2.7(19) . . . . ?
C2B N3B C4B N9B 179.6(12) . . . . ?
N9B C4B C5B C6B 178.4(12) . . . . ?
N3B C4B C5B C6B -4.5(22) . . . . ?
N9B C4B C5B N7B 0.2(15) . . . . ?
N3B C4B C5B N7B 177.3(11) . . . . ?
C4B C5B C6B O6B -178.5(14) . . . . ?
N7B C5B C6B O6B -0.7(26) . . . . ?
C4B C5B C6B N1B 3.2(18) . . . . ?
N7B C5B C6B N1B -179.0(12) . . . . ?
C2B N1B C6B O6B -179.8(11) . . . . ?
C2B N1B C6B C5B -1.2(17) . . . . ?
C4B C5B N7B C8B -0.8(15) . . . . ?
C6B C5B N7B C8B -178.8(13) . . . . ?
C4B C5B N7B Pt1 178.4(9) . . . . ?
C6B C5B N7B Pt1 0.3(21) . . . . ?
N7A Pt1 N7B C8B -43.6(10) . . . . ?
N7C Pt1 N7B C8B 8.6(106) . . . . ?
N10 Pt1 N7B C8B 137.5(10) . . . . ?
N7A Pt1 N7B C5B 137.3(12) . . . . ?
N7C Pt1 N7B C5B -170.4(93) . . . . ?
N10 Pt1 N7B C5B -41.6(12) . . . . ?
C5B N7B C8B N9B 1.1(15) . . . . ?
Pt1 N7B C8B N9B -178.2(8) . . . . ?
C5B C4B N9B C8B 0.5(14) . . . . ?
N3B C4B N9B C8B -176.8(11) . . . . ?
C5B C4B N9B C9B 175.6(12) . . . . ?
N3B C4B N9B C9B -1.6(20) . . . . ?
N7B C8B N9B C4B -1.0(15) . . . . ?
N7B C8B N9B C9B -176.1(12) . . . . ?
C6C N1C C2C N3C 2.6(21) . . . . ?
C6C N1C C2C N2C -175.0(11) . . . . ?
N1C C2C N3C C4C 0.0(21) . . . . ?
N2C C2C N3C C4C 177.4(12) . . . . ?
C2C N3C C4C N9C -179.4(12) . . . . ?
C2C N3C C4C C5C -3.4(20) . . . . ?
N3C C4C C5C N7C -177.8(12) . . . . ?
N9C C4C C5C N7C -1.3(15) . . . . ?
N3C C4C C5C C6C 3.9(21) . . . . ?
N9C C4C C5C C6C -179.7(11) . . . . ?
C4C C5C C6C O6C 176.8(13) . . . . ?
N7C C5C C6C O6C -1.0(25) . . . . ?
C4C C5C C6C N1C -0.9(17) . . . . ?
N7C C5C C6C N1C -178.7(13) . . . . ?
C2C N1C C6C O6C -179.9(11) . . . . ?
C2C N1C C6C C5C -1.9(17) . . . . ?
C4C C5C N7C C8C 0.3(15) . . . . ?
C6C C5C N7C C8C 178.3(14) . . . . ?
C4C C5C N7C Pt1 179.9(8) . . . . ?
C6C C5C N7C Pt1 -2.1(22) . . . . ?
N7A Pt1 N7C C8C 45.2(10) . . . . ?
N10 Pt1 N7C C8C -135.9(10) . . . . ?
N7B Pt1 N7C C8C -7.0(106) . . . . ?
N7A Pt1 N7C C5C -134.3(12) . . . . ?
N10 Pt1 N7C C5C 44.6(12) . . . . ?
N7B Pt1 N7C C5C 173.5(94) . . . . ?
C5C N7C C8C N9C 0.8(15) . . . . ?
Pt1 N7C C8C N9C -178.9(8) . . . . ?
N3C C4C N9C C8C 178.4(12) . . . . ?
C5C C4C N9C C8C 1.7(14) . . . . ?
N3C C4C N9C C9C 1.4(21) . . . . ?
C5C C4C N9C C9C -175.3(12) . . . . ?
N7C C8C N9C C4C -1.6(15) . . . . ?
N7C C8C N9C C9C 175.4(12) . . . . ?
C6CA N1CA C2CA O2CA -179.8(11) . . . . ?
C1CA N1CA C2CA O2CA -4.0(18) . . . . ?
C6CA N1CA C2CA N3CA 9.0(20) . . . . ?
C1CA N1CA C2CA N3CA -175.2(12) . . . . ?
O2CA C2CA N3CA C4CA -178.3(11) . . . . ?
N1CA C2CA N3CA C4CA -7.3(19) . . . . ?
C2CA N3CA C4CA C5CA 3.6(19) . . . . ?
C2CA N3CA C4CA N4CA -176.2(10) . . . . ?
N3CA C4CA C5CA C6CA -1.6(20) . . . . ?
N4CA C4CA C5CA C6CA 178.2(12) . . . . ?
C4CA C5CA C6CA N1CA 2.8(19) . . . . ?
C2CA N1CA C6CA C5CA -6.3(19) . . . . ?
C1CA N1CA C6CA C5CA 177.8(12) . . . . ?
C6CB N1CB C2CB O2CB -176.0(13) . . . . ?
C1CB N1CB C2CB O2CB 4.8(21) . . . . ?
C6CB N1CB C2CB N3CB 4.6(23) . . . . ?
C1CB N1CB C2CB N3CB -174.6(13) . . . . ?
O2CB C2CB N3CB C4CB 178.1(13) . . . . ?
N1CB C2CB N3CB C4CB -2.5(21) . . . . ?
C2CB N3CB C4CB N4CB 177.0(12) . . . . ?
C2CB N3CB C4CB C5CB -0.8(21) . . . . ?
N3CB C4CB C5CB C6CB 1.9(21) . . . . ?
N4CB C4CB C5CB C6CB -175.9(13) . . . . ?
C4CB C5CB C6CB N1CB 0.2(21) . . . . ?
C2CB N1CB C6CB C5CB -3.2(23) . . . . ?
C1CB N1CB C6CB C5CB 175.9(13) . . . . ?
Cl1A O12 Cl1 O14 111.1(24) . . . . ?
O14A O12 Cl1 O14 135.3(26) . . . . ?
Cl1A O12 Cl1 O11 -19.9(16) . . . . ?
O14A O12 Cl1 O11 4.3(26) . . . . ?
Cl1A O12 Cl1 O13 -132.7(24) . . . . ?
O14A O12 Cl1 O13 -108.6(26) . . . . ?
Cl1A O11 Cl1 O12 20.1(16) . . . . ?
Cl1A O11 Cl1 O14 -98.0(29) . . . . ?
Cl1A O11 Cl1 O13 126.1(25) . . . . ?
Cl1 O11 Cl1A O12 -26.7(23) . . . . ?
Cl1 O11 Cl1A O13A 107.6(26) . . . . ?
Cl1 O11 Cl1A O14A -138.0(25) . . . . ?
Cl1 O12 Cl1A O11 27.0(23) . . . . ?
O14A O12 Cl1A O11 -115.3(23) . . . . ?
Cl1 O12 Cl1A O13A -106.9(26) . . . . ?
O14A O12 Cl1A O13A 110.7(20) . . . . ?
Cl1 O12 Cl1A O14A 142.4(25) . . . . ?
O14A O12 Cl1A O14A 0.000(2) . . . . ?
O11 Cl1A O14A O12 130.6(18) . . . . ?
O12 Cl1A O14A O12 0.000(1) . . . . ?
O13A Cl1A O14A O12 -113.4(18) . . . . ?
Cl1A O12 O14A Cl1A 0.000(2) . . . . ?
Cl1 O12 O14A Cl1A -32.0(21) . . . . ?
O21 Cl2 O21 O23A -105.0(1000) 2_665 . . 2_665 ?
O23A Cl2 O21 O23A 180.00(7) . . . 2_665 ?
O23A Cl2 O21 O23A 0.00(2) 2_665 . . 2_665 ?
O21A Cl2 O21 O23A 63.7(125) . . . 2_665 ?
O21A Cl2 O21 O23A -116.3(125) 2_665 . . 2_665 ?
O24A Cl2 O21 O23A 37.0(153) 2_665 . . 2_665 ?
O24A Cl2 O21 O23A -143.0(153) . . . 2_665 ?
O23 Cl2 O21 O23A -175.8(121) . . . 2_665 ?
O23 Cl2 O21 O23A 4.2(121) 2_665 . . 2_665 ?
O22 Cl2 O21 O23A 58.4(142) . . . 2_665 ?
O22 Cl2 O21 O23A -121.6(142) 2_665 . . 2_665 ?
O21 Cl2 O21 O24A 38.0(1000) 2_665 . . . ?
O23A Cl2 O21 O24A -37.0(152) . . . . ?
O23A Cl2 O21 O24A 143.0(153) 2_665 . . . ?
O21A Cl2 O21 O24A -153.3(62) . . . . ?
O21A Cl2 O21 O24A 26.7(62) 2_665 . . . ?
O24A Cl2 O21 O24A 180.000(11) 2_665 . . . ?
O24A Cl2 O21 O24A 0.000(9) . . . . ?
O23 Cl2 O21 O24A -32.8(63) . . . . ?
O23 Cl2 O21 O24A 147.2(63) 2_665 . . . ?
O22 Cl2 O21 O24A -158.6(48) . . . . ?
O22 Cl2 O21 O24A 21.4(48) 2_665 . . . ?
O21 Cl2 O21 O23 -109.2(1000) 2_665 . . 2_665 ?
O23A Cl2 O21 O23 175.8(120) . . . 2_665 ?
O23A Cl2 O21 O23 -4.2(121) 2_665 . . 2_665 ?
O21A Cl2 O21 O23 59.5(26) . . . 2_665 ?
O21A Cl2 O21 O23 -120.5(26) 2_665 . . 2_665 ?
O24A Cl2 O21 O23 32.8(63) 2_665 . . 2_665 ?
O24A Cl2 O21 O23 -147.2(63) . . . 2_665 ?
O23 Cl2 O21 O23 180.000(8) . . . 2_665 ?
O23 Cl2 O21 O23 0.000(6) 2_665 . . 2_665 ?
O22 Cl2 O21 O23 54.1(37) . . . 2_665 ?
O22 Cl2 O21 O23 -125.9(37) 2_665 . . 2_665 ?
O21 Cl2 O21 O22 16.7(1000) 2_665 . . 2_665 ?
O23A Cl2 O21 O22 -58.4(141) . . . 2_665 ?
O23A Cl2 O21 O22 121.6(142) 2_665 . . 2_665 ?
O21A Cl2 O21 O22 -174.6(41) . . . 2_665 ?
O21A Cl2 O21 O22 5.4(41) 2_665 . . 2_665 ?
O24A Cl2 O21 O22 158.6(48) 2_665 . . 2_665 ?
O24A Cl2 O21 O22 -21.4(48) . . . 2_665 ?
O23 Cl2 O21 O22 -54.1(37) . . . 2_665 ?
O23 Cl2 O21 O22 125.9(37) 2_665 . . 2_665 ?
O22 Cl2 O21 O22 180.000(7) . . . 2_665 ?
O22 Cl2 O21 O22 0.000(5) 2_665 . . 2_665 ?
O21 Cl2 O21 O21A -168.7(1000) 2_665 . . . ?
O23A Cl2 O21 O21A 116.3(125) . . . . ?
O23A Cl2 O21 O21A -63.7(125) 2_665 . . . ?
O21A Cl2 O21 O21A 0.000(9) . . . . ?
O21A Cl2 O21 O21A 180.000(9) 2_665 . . . ?
O24A Cl2 O21 O21A -26.7(62) 2_665 . . . ?
O24A Cl2 O21 O21A 153.3(62) . . . . ?
O23 Cl2 O21 O21A 120.5(26) . . . . ?
O23 Cl2 O21 O21A -59.5(26) 2_665 . . . ?
O22 Cl2 O21 O21A -5.4(41) . . . . ?
O22 Cl2 O21 O21A 174.6(41) 2_665 . . . ?
O21 Cl2 O21 O24 133.5(1000) 2_665 . . 2_665 ?
O23A Cl2 O21 O24 58.5(138) . . . 2_665 ?
O23A Cl2 O21 O24 -121.5(139) 2_665 . . 2_665 ?
O21A Cl2 O21 O24 -57.8(30) . . . 2_665 ?
O21A Cl2 O21 O24 122.2(30) 2_665 . . 2_665 ?
O24A Cl2 O21 O24 -84.5(55) 2_665 . . 2_665 ?
O24A Cl2 O21 O24 95.5(55) . . . 2_665 ?
O23 Cl2 O21 O24 62.7(33) . . . 2_665 ?
O23 Cl2 O21 O24 -117.3(33) 2_665 . . 2_665 ?
O22 Cl2 O21 O24 -63.1(31) . . . 2_665 ?
O22 Cl2 O21 O24 116.9(31) 2_665 . . 2_665 ?
O21 Cl2 O22 O24A 47.0(112) 2_665 . . 2_665 ?
O21 Cl2 O22 O24A -133.0(112) . . . 2_665 ?
O23A Cl2 O22 O24A 64.7(105) . . . 2_665 ?
O23A Cl2 O22 O24A -115.3(105) 2_665 . . 2_665 ?
O21A Cl2 O22 O24A -138.6(115) . . . 2_665 ?
O21A Cl2 O22 O24A 41.4(115) 2_665 . . 2_665 ?
O24A Cl2 O22 O24A 0.000(9) 2_665 . . 2_665 ?
O24A Cl2 O22 O24A 180.00(7) . . . 2_665 ?
O23 Cl2 O22 O24A 88.4(110) . . . 2_665 ?
O23 Cl2 O22 O24A -91.6(110) 2_665 . . 2_665 ?
O22 Cl2 O22 O24A -15.7(1000) 2_665 . . 2_665 ?
O21 Cl2 O22 O21 0.000(7) 2_665 . . 2_665 ?
O21 Cl2 O22 O21 180.000(12) . . . 2_665 ?
O23A Cl2 O22 O21 17.6(45) . . . 2_665 ?
O23A Cl2 O22 O21 -162.4(45) 2_665 . . 2_665 ?
O21A Cl2 O22 O21 174.4(43) . . . 2_665 ?
O21A Cl2 O22 O21 -5.6(43) 2_665 . . 2_665 ?
O24A Cl2 O22 O21 -47.0(112) 2_665 . . 2_665 ?
O24A Cl2 O22 O21 133.0(112) . . . 2_665 ?
O23 Cl2 O22 O21 41.4(31) . . . 2_665 ?
O23 Cl2 O22 O21 -138.6(31) 2_665 . . 2_665 ?
O22 Cl2 O22 O21 -62.7(1000) 2_665 . . 2_665 ?
O21 Cl2 O22 O21A -174.4(43) 2_665 . . . ?
O21 Cl2 O22 O21A 5.6(43) . . . . ?
O23A Cl2 O22 O21A -156.8(37) . . . . ?
O23A Cl2 O22 O21A 23.2(37) 2_665 . . . ?
O21A Cl2 O22 O21A 0.000(10) . . . . ?
O21A Cl2 O22 O21A 180.000(10) 2_665 . . . ?
O24A Cl2 O22 O21A 138.6(115) 2_665 . . . ?
O24A Cl2 O22 O21A -41.4(114) . . . . ?
O23 Cl2 O22 O21A -133.0(25) . . . . ?
O23 Cl2 O22 O21A 47.0(25) 2_665 . . . ?
O22 Cl2 O22 O21A 122.9(1000) 2_665 . . . ?
O21 Cl2 O22 O23A -17.6(45) 2_665 . . . ?
O21 Cl2 O22 O23A 162.4(45) . . . . ?
O23A Cl2 O22 O23A 0.000(8) . . . . ?
O23A Cl2 O22 O23A 180.000(9) 2_665 . . . ?
O21A Cl2 O22 O23A 156.8(37) . . . . ?
O21A Cl2 O22 O23A -23.2(37) 2_665 . . . ?
O24A Cl2 O22 O23A -64.7(105) 2_665 . . . ?
O24A Cl2 O22 O23A 115.3(104) . . . . ?
O23 Cl2 O22 O23A 23.7(32) . . . . ?
O23 Cl2 O22 O23A -156.3(32) 2_665 . . . ?
O22 Cl2 O22 O23A -80.3(1000) 2_665 . . . ?
O21 Cl2 O23 O23A 2.4(66) 2_665 . . . ?
O21 Cl2 O23 O23A -177.6(66) . . . . ?
O23A Cl2 O23 O23A 0.000(9) . . . . ?
O23A Cl2 O23 O23A 180.00(4) 2_665 . . . ?
O21A Cl2 O23 O23A -93.2(46) . . . . ?
O21A Cl2 O23 O23A 86.8(46) 2_665 . . . ?
O24A Cl2 O23 O23A -19.4(56) 2_665 . . . ?
O24A Cl2 O23 O23A 160.6(56) . . . . ?
O23 Cl2 O23 O23A 162.5(1000) 2_665 . . . ?
O22 Cl2 O23 O23A -39.2(56) . . . . ?
O22 Cl2 O23 O23A 140.8(56) 2_665 . . . ?
O21 Cl2 O23 O21 0.000(7) 2_665 . . 2_665 ?
O21 Cl2 O23 O21 180.00(2) . . . 2_665 ?
O23A Cl2 O23 O21 -2.4(66) . . . 2_665 ?
O23A Cl2 O23 O21 177.6(66) 2_665 . . 2_665 ?
O21A Cl2 O23 O21 -95.5(44) . . . 2_665 ?
O21A Cl2 O23 O21 84.5(44) 2_665 . . 2_665 ?
O24A Cl2 O23 O21 -21.7(41) 2_665 . . 2_665 ?
O24A Cl2 O23 O21 158.3(41) . . . 2_665 ?
O23 Cl2 O23 O21 160.2(1000) 2_665 . . 2_665 ?
O22 Cl2 O23 O21 -41.6(32) . . . 2_665 ?
O22 Cl2 O23 O21 138.4(32) 2_665 . . 2_665 ?
O21 Cl2 O23 O22A 118.9(54) 2_665 . . 2_665 ?
O21 Cl2 O23 O22A -61.1(54) . . . 2_665 ?
O23A Cl2 O23 O22A 116.5(64) . . . 2_665 ?
O23A Cl2 O23 O22A -63.5(64) 2_665 . . 2_665 ?
O21A Cl2 O23 O22A 23.4(57) . . . 2_665 ?
O21A Cl2 O23 O22A -156.6(57) 2_665 . . 2_665 ?
O24A Cl2 O23 O22A 97.2(31) 2_665 . . 2_665 ?
O24A Cl2 O23 O22A -82.8(31) . . . 2_665 ?
O23 Cl2 O23 O22A -81.0(1000) 2_665 . . 2_665 ?
O22 Cl2 O23 O22A 77.3(43) . . . 2_665 ?
O22 Cl2 O23 O22A -102.7(43) 2_665 . . 2_665 ?
O21 Cl2 O23 O21A -84.5(44) 2_665 . . 2_665 ?
O21 Cl2 O23 O21A 95.5(44) . . . 2_665 ?
O23A Cl2 O23 O21A -86.8(46) . . . 2_665 ?
O23A Cl2 O23 O21A 93.2(46) 2_665 . . 2_665 ?
O21A Cl2 O23 O21A 180.000(9) . . . 2_665 ?
O21A Cl2 O23 O21A 0.000(5) 2_665 . . 2_665 ?
O24A Cl2 O23 O21A -106.2(33) 2_665 . . 2_665 ?
O24A Cl2 O23 O21A 73.8(33) . . . 2_665 ?
O23 Cl2 O23 O21A 75.7(1000) 2_665 . . 2_665 ?
O22 Cl2 O23 O21A -126.1(35) . . . 2_665 ?
O22 Cl2 O23 O21A 53.9(35) 2_665 . . 2_665 ?
O21 Cl2 O24 O22A -146.5(51) 2_665 . . . ?
O21 Cl2 O24 O22A 33.5(51) . . . . ?
O23A Cl2 O24 O22A -163.7(51) . . . . ?
O23A Cl2 O24 O22A 16.3(51) 2_665 . . . ?
O21A Cl2 O24 O22A -48.2(54) . . . . ?
O21A Cl2 O24 O22A 131.8(54) 2_665 . . . ?
O24A Cl2 O24 O22A -100.8(35) 2_665 . . . ?
O24A Cl2 O24 O22A 79.2(35) . . . . ?
O23 Cl2 O24 O22A 167.1(45) . . . . ?
O23 Cl2 O24 O22A -12.9(45) 2_665 . . . ?
O22 Cl2 O24 O22A -99.7(45) . . . . ?
O22 Cl2 O24 O22A 80.3(45) 2_665 . . . ?
O21 Cl2 O24 O21A 81.6(44) 2_665 . . 2_665 ?
O21 Cl2 O24 O21A -98.4(43) . . . 2_665 ?
O23A Cl2 O24 O21A 64.5(35) . . . 2_665 ?
O23A Cl2 O24 O21A -115.5(35) 2_665 . . 2_665 ?
O21A Cl2 O24 O21A 180.000(12) . . . 2_665 ?
O21A Cl2 O24 O21A 0.000(3) 2_665 . . 2_665 ?
O24A Cl2 O24 O21A 127.4(42) 2_665 . . 2_665 ?
O24A Cl2 O24 O21A -52.6(42) . . . 2_665 ?
O23 Cl2 O24 O21A 35.3(40) . . . 2_665 ?
O23 Cl2 O24 O21A -144.7(40) 2_665 . . 2_665 ?
O22 Cl2 O24 O21A 128.5(38) . . . 2_665 ?
O22 Cl2 O24 O21A -51.5(38) 2_665 . . 2_665 ?
O21 Cl2 O24 O21 0.000(2) 2_665 . . 2_665 ?
O21 Cl2 O24 O21 180.00(2) . . . 2_665 ?
O23A Cl2 O24 O21 -17.2(51) . . . 2_665 ?
O23A Cl2 O24 O21 162.8(51) 2_665 . . 2_665 ?
O21A Cl2 O24 O21 98.4(44) . . . 2_665 ?
O21A Cl2 O24 O21 -81.6(44) 2_665 . . 2_665 ?
O24A Cl2 O24 O21 45.8(46) 2_665 . . 2_665 ?
O24A Cl2 O24 O21 -134.2(46) . . . 2_665 ?
O23 Cl2 O24 O21 -46.4(28) . . . 2_665 ?
O23 Cl2 O24 O21 133.6(28) 2_665 . . 2_665 ?
O22 Cl2 O24 O21 46.8(26) . . . 2_665 ?
O22 Cl2 O24 O21 -133.2(26) 2_665 . . 2_665 ?
O21 Cl2 O24 O23A 17.2(51) 2_665 . . . ?
O21 Cl2 O24 O23A -162.8(51) . . . . ?
O23A Cl2 O24 O23A 0.000(1) . . . . ?
O23A Cl2 O24 O23A 180.000(12) 2_665 . . . ?
O21A Cl2 O24 O23A 115.5(35) . . . . ?
O21A Cl2 O24 O23A -64.5(35) 2_665 . . . ?
O24A Cl2 O24 O23A 62.9(28) 2_665 . . . ?
O24A Cl2 O24 O23A -117.1(28) . . . . ?
O23 Cl2 O24 O23A -29.2(40) . . . . ?
O23 Cl2 O24 O23A 150.8(40) 2_665 . . . ?
O22 Cl2 O24 O23A 64.0(42) . . . . ?
O22 Cl2 O24 O23A -116.0(42) 2_665 . . . ?
O23A O21 O21A O23A 0.00(3) 2_665 . . 2_665 ?
Cl2 O21 O21A O23A 116.6(111) . . . 2_665 ?
O24A O21 O21A O23A -174.0(149) . . . 2_665 ?
O23 O21 O21A O23A 21.1(95) 2_665 . . 2_665 ?
O22 O21 O21A O23A 132.0(194) 2_665 . . 2_665 ?
O24 O21 O21A O23A -150.8(123) 2_665 . . 2_665 ?
O23A O21 O21A O23 -21.1(95) 2_665 . . 2_665 ?
Cl2 O21 O21A O23 95.4(31) . . . 2_665 ?
O24A O21 O21A O23 164.9(101) . . . 2_665 ?
O23 O21 O21A O23 0.000(4) 2_665 . . 2_665 ?
O22 O21 O21A O23 110.9(129) 2_665 . . 2_665 ?
O24 O21 O21A O23 -172.0(53) 2_665 . . 2_665 ?
O23A O21 O21A O24 150.8(123) 2_665 . . 2_665 ?
Cl2 O21 O21A O24 -92.6(27) . . . 2_665 ?
O24A O21 O21A O24 -23.2(84) . . . 2_665 ?
O23 O21 O21A O24 172.0(53) 2_665 . . 2_665 ?
O22 O21 O21A O24 -77.2(118) 2_665 . . 2_665 ?
O24 O21 O21A O24 0.000(1) 2_665 . . 2_665 ?
O23A O21 O21A Cl2 -116.6(111) 2_665 . . . ?
Cl2 O21 O21A Cl2 0.000(11) . . . . ?
O24A O21 O21A Cl2 69.5(87) . . . . ?
O23 O21 O21A Cl2 -95.4(31) 2_665 . . . ?
O22 O21 O21A Cl2 15.5(116) 2_665 . . . ?
O24 O21 O21A Cl2 92.6(28) 2_665 . . . ?
O23A O21 O21A O22 -111.9(102) 2_665 . . . ?
Cl2 O21 O21A O22 4.7(36) . . . . ?
O24A O21 O21A O22 74.1(100) . . . . ?
O23 O21 O21A O22 -90.7(40) 2_665 . . . ?
O22 O21 O21A O22 20.1(150) 2_665 . . . ?
O24 O21 O21A O22 97.3(46) 2_665 . . . ?
O21 Cl2 O21A O23A 159.9(46) 2_665 . . 2_665 ?
O21 Cl2 O21A O23A -20.1(46) . . . 2_665 ?
O23A Cl2 O21A O23A 180.000(13) . . . 2_665 ?
O23A Cl2 O21A O23A 0.000(13) 2_665 . . 2_665 ?
O21A Cl2 O21A O23A -8.9(1000) 2_665 . . 2_665 ?
O24A Cl2 O21A O23A 141.5(38) 2_665 . . 2_665 ?
O24A Cl2 O21A O23A -38.5(38) . . . 2_665 ?
O23 Cl2 O21A O23A -136.8(42) . . . 2_665 ?
O23 Cl2 O21A O23A 43.2(42) 2_665 . . 2_665 ?
O22 Cl2 O21A O23A 154.9(44) . . . 2_665 ?
O22 Cl2 O21A O23A -25.1(44) 2_665 . . 2_665 ?
O21 Cl2 O21A O23 116.7(34) 2_665 . . 2_665 ?
O21 Cl2 O21A O23 -63.3(33) . . . 2_665 ?
O23A Cl2 O21A O23 136.8(42) . . . 2_665 ?
O23A Cl2 O21A O23 -43.2(42) 2_665 . . 2_665 ?
O21A Cl2 O21A O23 -52.1(1000) 2_665 . . 2_665 ?
O24A Cl2 O21A O23 98.2(46) 2_665 . . 2_665 ?
O24A Cl2 O21A O23 -81.8(45) . . . 2_665 ?
O23 Cl2 O21A O23 180.000(8) . . . 2_665 ?
O23 Cl2 O21A O23 0.000(5) 2_665 . . 2_665 ?
O22 Cl2 O21A O23 111.6(31) . . . 2_665 ?
O22 Cl2 O21A O23 -68.4(31) 2_665 . . 2_665 ?
O21 Cl2 O21A O24 -110.6(30) 2_665 . . 2_665 ?
O21 Cl2 O21A O24 69.4(30) . . . 2_665 ?
O23A Cl2 O21A O24 -90.5(47) . . . 2_665 ?
O23A Cl2 O21A O24 89.5(47) 2_665 . . 2_665 ?
O21A Cl2 O21A O24 80.6(1000) 2_665 . . 2_665 ?
O24A Cl2 O21A O24 -129.1(45) 2_665 . . 2_665 ?
O24A Cl2 O21A O24 50.9(45) . . . 2_665 ?
O23 Cl2 O21A O24 -47.3(49) . . . 2_665 ?
O23 Cl2 O21A O24 132.7(49) 2_665 . . 2_665 ?
O22 Cl2 O21A O24 -115.7(35) . . . 2_665 ?
O22 Cl2 O21A O24 64.3(35) 2_665 . . 2_665 ?
O21 Cl2 O21A O21 180.000(12) 2_665 . . . ?
O21 Cl2 O21A O21 0.000(14) . . . . ?
O23A Cl2 O21A O21 -159.9(46) . . . . ?
O23A Cl2 O21A O21 20.1(46) 2_665 . . . ?
O21A Cl2 O21A O21 11.2(1000) 2_665 . . . ?
O24A Cl2 O21A O21 161.6(46) 2_665 . . . ?
O24A Cl2 O21A O21 -18.4(46) . . . . ?
O23 Cl2 O21A O21 -116.7(34) . . . . ?
O23 Cl2 O21A O21 63.3(34) 2_665 . . . ?
O22 Cl2 O21A O21 175.0(38) . . . . ?
O22 Cl2 O21A O21 -5.0(38) 2_665 . . . ?
O21 Cl2 O21A O22 5.0(38) 2_665 . . . ?
O21 Cl2 O21A O22 -175.0(38) . . . . ?
O23A Cl2 O21A O22 25.1(44) . . . . ?
O23A Cl2 O21A O22 -154.9(44) 2_665 . . . ?
O21A Cl2 O21A O22 -163.7(1000) 2_665 . . . ?
O24A Cl2 O21A O22 -13.4(39) 2_665 . . . ?
O24A Cl2 O21A O22 166.6(39) . . . . ?
O23 Cl2 O21A O22 68.4(31) . . . . ?
O23 Cl2 O21A O22 -111.6(31) 2_665 . . . ?
O22 Cl2 O21A O22 0.000(7) . . . . ?
O22 Cl2 O21A O22 180.000(8) 2_665 . . . ?
O24A O22 O21A O23A 21.2(112) 2_665 . . 2_665 ?
O21 O22 O21A O23A -24.0(52) 2_665 . . 2_665 ?
O23A O22 O21A O23A -36.8(56) . . . 2_665 ?
Cl2 O22 O21A O23A -20.5(34) . . . 2_665 ?
O24A O22 O21A O23 -19.5(92) 2_665 . . 2_665 ?
O21 O22 O21A O23 -64.7(35) 2_665 . . 2_665 ?
O23A O22 O21A O23 -77.5(32) . . . 2_665 ?
Cl2 O22 O21A O23 -61.2(22) . . . 2_665 ?
O24A O22 O21A O24 102.8(101) 2_665 . . 2_665 ?
O21 O22 O21A O24 57.6(36) 2_665 . . 2_665 ?
O23A O22 O21A O24 44.8(36) . . . 2_665 ?
Cl2 O22 O21A O24 61.1(23) . . . 2_665 ?
O24A O22 O21A O21 38.3(103) 2_665 . . . ?
O21 O22 O21A O21 -6.9(53) 2_665 . . . ?
O23A O22 O21A O21 -19.7(42) . . . . ?
Cl2 O22 O21A O21 -3.4(26) . . . . ?
O24A O22 O21A Cl2 41.7(94) 2_665 . . . ?
O21 O22 O21A Cl2 -3.5(27) 2_665 . . . ?
O23A O22 O21A Cl2 -16.3(26) . . . . ?
Cl2 O22 O21A Cl2 0.000(9) . . . . ?
O21A O24 O22A O23 62.9(88) 2_665 . . 2_665 ?
O21 O24 O22A O23 1.0(92) 2_665 . . 2_665 ?
Cl2 O24 O22A O23 20.8(68) . . . 2_665 ?
O23A O24 O22A O23 9.2(95) . . . 2_665 ?
O21A O24 O22A Cl2 42.1(31) 2_665 . . . ?
O21 O24 O22A Cl2 -19.9(29) 2_665 . . . ?
Cl2 O24 O22A Cl2 0.0 . . . . ?
O23A O24 O22A Cl2 -11.6(36) . . . . ?
O21A O24 O22A O23A 30.3(61) 2_665 . . 2_665 ?
O21 O24 O22A O23A -31.7(57) 2_665 . . 2_665 ?
Cl2 O24 O22A O23A -11.8(37) . . . 2_665 ?
O23A O24 O22A O23A -23.4(72) . . . 2_665 ?
O21 Cl2 O22A O24 28.4(41) 2_665 . . . ?
O21 Cl2 O22A O24 -151.6(41) . . . . ?
O23A Cl2 O22A O24 16.3(53) . . . . ?
O23A Cl2 O22A O24 -163.7(52) 2_665 . . . ?
O21A Cl2 O22A O24 144.3(41) . . . . ?
O21A Cl2 O22A O24 -35.7(41) 2_665 . . . ?
O24A Cl2 O22A O24 69.7(41) 2_665 . . . ?
O24A Cl2 O22A O24 -110.3(41) . . . . ?
O23 Cl2 O22A O24 -17.4(60) . . . . ?
O23 Cl2 O22A O24 162.6(60) 2_665 . . . ?
O22 Cl2 O22A O24 83.5(36) . . . . ?
O22 Cl2 O22A O24 -96.5(36) 2_665 . . . ?
O21 Cl2 O22A O23 -134.3(37) 2_665 . . 2_665 ?
O21 Cl2 O22A O23 45.7(37) . . . 2_665 ?
O23A Cl2 O22A O23 -146.3(47) . . . 2_665 ?
O23A Cl2 O22A O23 33.7(47) 2_665 . . 2_665 ?
O21A Cl2 O22A O23 -18.3(46) . . . 2_665 ?
O21A Cl2 O22A O23 161.7(46) 2_665 . . 2_665 ?
O24A Cl2 O22A O23 -92.9(45) 2_665 . . 2_665 ?
O24A Cl2 O22A O23 87.1(45) . . . 2_665 ?
O23 Cl2 O22A O23 180.000(3) . . . 2_665 ?
O23 Cl2 O22A O23 0.0 2_665 . . 2_665 ?
O22 Cl2 O22A O23 -79.1(34) . . . 2_665 ?
O22 Cl2 O22A O23 100.9(34) 2_665 . . 2_665 ?
O21 Cl2 O22A O23A -168.0(49) 2_665 . . 2_665 ?
O21 Cl2 O22A O23A 12.0(49) . . . 2_665 ?
O23A Cl2 O22A O23A 180.000(13) . . . 2_665 ?
O23A Cl2 O22A O23A 0.000(1) 2_665 . . 2_665 ?
O21A Cl2 O22A O23A -52.0(32) . . . 2_665 ?
O21A Cl2 O22A O23A 128.0(32) 2_665 . . 2_665 ?
O24A Cl2 O22A O23A -126.6(29) 2_665 . . 2_665 ?
O24A Cl2 O22A O23A 53.4(29) . . . 2_665 ?
O23 Cl2 O22A O23A 146.3(47) . . . 2_665 ?
O23 Cl2 O22A O23A -33.7(47) 2_665 . . 2_665 ?
O22 Cl2 O22A O23A -112.8(42) . . . 2_665 ?
O22 Cl2 O22A O23A 67.2(42) 2_665 . . 2_665 ?
O21 O23 O23A O21 0.00(3) 2_665 . . 2_665 ?
O22A O23 O23A O21 -64.5(267) 2_665 . . 2_665 ?
O21A O23 O23A O21 59.1(252) 2_665 . . 2_665 ?
Cl2 O23 O23A O21 -8.8(242) . . . 2_665 ?
O21 O23 O23A Cl2 8.8(242) 2_665 . . . ?
O22A O23 O23A Cl2 -55.8(41) 2_665 . . . ?
O21A O23 O23A Cl2 67.9(25) 2_665 . . . ?
Cl2 O23 O23A Cl2 0.000(7) . . . . ?
O21 O23 O23A O21A -59.1(252) 2_665 . . 2_665 ?
O22A O23 O23A O21A -123.7(49) 2_665 . . 2_665 ?
O21A O23 O23A O21A 0.000(4) 2_665 . . 2_665 ?
Cl2 O23 O23A O21A -67.9(25) . . . 2_665 ?
O21 O23 O23A O24A 65.9(236) 2_665 . . 2_665 ?
O22A O23 O23A O24A 1.4(181) 2_665 . . 2_665 ?
O21A O23 O23A O24A 125.0(167) 2_665 . . 2_665 ?
Cl2 O23 O23A O24A 57.2(152) . . . 2_665 ?
O21 O23 O23A O22 74.8(259) 2_665 . . . ?
O22A O23 O23A O22 10.3(71) 2_665 . . . ?
O21A O23 O23A O22 134.0(62) 2_665 . . . ?
Cl2 O23 O23A O22 66.1(51) . . . . ?
O21 O23 O23A O22A 64.5(268) 2_665 . . 2_665 ?
O22A O23 O23A O22A 0.000(6) 2_665 . . 2_665 ?
O21A O23 O23A O22A 123.7(49) 2_665 . . 2_665 ?
Cl2 O23 O23A O22A 55.8(41) . . . 2_665 ?
O21 O23 O23A O24 -58.1(263) 2_665 . . . ?
O22A O23 O23A O24 -122.6(42) 2_665 . . . ?
O21A O23 O23A O24 1.1(37) 2_665 . . . ?
Cl2 O23 O23A O24 -66.8(41) . . . . ?
O21 Cl2 O23A O21 0.000(15) 2_665 . . 2_665 ?
O21 Cl2 O23A O21 180.00(8) . . . 2_665 ?
O23A Cl2 O23A O21 109.5(1000) 2_665 . . 2_665 ?
O21A Cl2 O23A O21 -73.4(133) . . . 2_665 ?
O21A Cl2 O23A O21 106.6(133) 2_665 . . 2_665 ?
O24A Cl2 O23A O21 -28.6(124) 2_665 . . 2_665 ?
O24A Cl2 O23A O21 151.4(124) . . . 2_665 ?
O23 Cl2 O23A O21 174.1(168) . . . 2_665 ?
O23 Cl2 O23A O21 -5.9(168) 2_665 . . 2_665 ?
O22 Cl2 O23A O21 -49.6(126) . . . 2_665 ?
O22 Cl2 O23A O21 130.4(126) 2_665 . . 2_665 ?
O21 Cl2 O23A O23 -174.1(168) 2_665 . . . ?
O21 Cl2 O23A O23 5.9(167) . . . . ?
O23A Cl2 O23A O23 -64.6(1000) 2_665 . . . ?
O21A Cl2 O23A O23 112.5(49) . . . . ?
O21A Cl2 O23A O23 -67.5(49) 2_665 . . . ?
O24A Cl2 O23A O23 157.3(66) 2_665 . . . ?
O24A Cl2 O23A O23 -22.7(66) . . . . ?
O23 Cl2 O23A O23 0.000(8) . . . . ?
O23 Cl2 O23A O23 180.000(11) 2_665 . . . ?
O22 Cl2 O23A O23 136.3(54) . . . . ?
O22 Cl2 O23A O23 -43.7(54) 2_665 . . . ?
O21 Cl2 O23A O21A -106.6(133) 2_665 . . 2_665 ?
O21 Cl2 O23A O21A 73.4(133) . . . 2_665 ?
O23A Cl2 O23A O21A 2.9(1000) 2_665 . . 2_665 ?
O21A Cl2 O23A O21A 180.000(11) . . . 2_665 ?
O21A Cl2 O23A O21A 0.000(9) 2_665 . . 2_665 ?
O24A Cl2 O23A O21A -135.2(42) 2_665 . . 2_665 ?
O24A Cl2 O23A O21A 44.8(42) . . . 2_665 ?
O23 Cl2 O23A O21A 67.5(49) . . . 2_665 ?
O23 Cl2 O23A O21A -112.5(49) 2_665 . . 2_665 ?
O22 Cl2 O23A O21A -156.2(39) . . . 2_665 ?
O22 Cl2 O23A O21A 23.8(39) 2_665 . . 2_665 ?
O21 Cl2 O23A O24A 28.6(124) 2_665 . . 2_665 ?
O21 Cl2 O23A O24A -151.4(124) . . . 2_665 ?
O23A Cl2 O23A O24A 138.1(1000) 2_665 . . 2_665 ?
O21A Cl2 O23A O24A -44.8(42) . . . 2_665 ?
O21A Cl2 O23A O24A 135.2(42) 2_665 . . 2_665 ?
O24A Cl2 O23A O24A 0.000(6) 2_665 . . 2_665 ?
O24A Cl2 O23A O24A 180.000(8) . . . 2_665 ?
O23 Cl2 O23A O24A -157.3(66) . . . 2_665 ?
O23 Cl2 O23A O24A 22.7(66) 2_665 . . 2_665 ?
O22 Cl2 O23A O24A -21.0(36) . . . 2_665 ?
O22 Cl2 O23A O24A 159.0(36) 2_665 . . 2_665 ?
O21 Cl2 O23A O22 49.6(126) 2_665 . . . ?
O21 Cl2 O23A O22 -130.4(126) . . . . ?
O23A Cl2 O23A O22 159.0(1000) 2_665 . . . ?
O21A Cl2 O23A O22 -23.8(39) . . . . ?
O21A Cl2 O23A O22 156.2(39) 2_665 . . . ?
O24A Cl2 O23A O22 21.0(36) 2_665 . . . ?
O24A Cl2 O23A O22 -159.0(36) . . . . ?
O23 Cl2 O23A O22 -136.3(54) . . . . ?
O23 Cl2 O23A O22 43.7(54) 2_665 . . . ?
O22 Cl2 O23A O22 0.000(5) . . . . ?
O22 Cl2 O23A O22 180.000(6) 2_665 . . . ?
O21 Cl2 O23A O22A 140.4(142) 2_665 . . 2_665 ?
O21 Cl2 O23A O22A -39.6(142) . . . 2_665 ?
O23A Cl2 O23A O22A -110.1(1000) 2_665 . . 2_665 ?
O21A Cl2 O23A O22A 67.0(35) . . . 2_665 ?
O21A Cl2 O23A O22A -113.0(35) 2_665 . . 2_665 ?
O24A Cl2 O23A O22A 111.8(33) 2_665 . . 2_665 ?
O24A Cl2 O23A O22A -68.2(33) . . . 2_665 ?
O23 Cl2 O23A O22A -45.5(45) . . . 2_665 ?
O23 Cl2 O23A O22A 134.5(45) 2_665 . . 2_665 ?
O22 Cl2 O23A O22A 90.8(36) . . . 2_665 ?
O22 Cl2 O23A O22A -89.2(36) 2_665 . . 2_665 ?
O21 Cl2 O23A O24 -51.1(122) 2_665 . . . ?
O21 Cl2 O23A O24 128.9(122) . . . . ?
O23A Cl2 O23A O24 58.4(1000) 2_665 . . . ?
O21A Cl2 O23A O24 -124.4(32) . . . . ?
O21A Cl2 O23A O24 55.6(32) 2_665 . . . ?
O24A Cl2 O23A O24 -79.7(35) 2_665 . . . ?
O24A Cl2 O23A O24 100.3(35) . . . . ?
O23 Cl2 O23A O24 123.0(56) . . . . ?
O23 Cl2 O23A O24 -57.0(56) 2_665 . . . ?
O22 Cl2 O23A O24 -100.6(21) . . . . ?
O22 Cl2 O23A O24 79.4(21) 2_665 . . . ?
O24A O22 O23A O21 -34.7(97) 2_665 . . 2_665 ?
O21 O22 O23A O21 0.000(11) 2_665 . . 2_665 ?
O21A O22 O23A O21 76.4(131) . . . 2_665 ?
Cl2 O22 O23A O21 57.1(119) . . . 2_665 ?
O24A O22 O23A O23 -168.5(151) 2_665 . . . ?
O21 O22 O23A O23 -133.8(168) 2_665 . . . ?
O21A O22 O23A O23 -57.4(72) . . . . ?
Cl2 O22 O23A O23 -76.7(67) . . . . ?
O24A O22 O23A Cl2 -91.8(104) 2_665 . . . ?
O21 O22 O23A Cl2 -57.1(119) 2_665 . . . ?
O21A O22 O23A Cl2 19.3(31) . . . . ?
Cl2 O22 O23A Cl2 0.000(9) . . . . ?
O24A O22 O23A O21A -59.7(104) 2_665 . . 2_665 ?
O21 O22 O23A O21A -25.0(106) 2_665 . . 2_665 ?
O21A O22 O23A O21A 51.4(76) . . . 2_665 ?
Cl2 O22 O23A O21A 32.2(52) . . . 2_665 ?
O24A O22 O23A O24A 0.000(6) 2_665 . . 2_665 ?
O21 O22 O23A O24A 34.7(97) 2_665 . . 2_665 ?
O21A O22 O23A O24A 111.1(116) . . . 2_665 ?
Cl2 O22 O23A O24A 91.8(104) . . . 2_665 ?
O24A O22 O23A O22A -160.3(118) 2_665 . . 2_665 ?
O21 O22 O23A O22A -125.6(134) 2_665 . . 2_665 ?
O21A O22 O23A O22A -49.2(39) . . . 2_665 ?
Cl2 O22 O23A O22A -68.5(23) . . . 2_665 ?
O24A O22 O23A O24 -26.6(98) 2_665 . . . ?
O21 O22 O23A O24 8.1(122) 2_665 . . . ?
O21A O22 O23A O24 84.5(32) . . . . ?
Cl2 O22 O23A O24 65.2(25) . . . . ?
O22A O24 O23A O21 -42.6(135) . . . 2_665 ?
O21A O24 O23A O21 -142.1(148) 2_665 . . 2_665 ?
O21 O24 O23A O21 0.000(7) 2_665 . . 2_665 ?
Cl2 O24 O23A O21 -58.7(118) . . . 2_665 ?
O22A O24 O23A O23 98.2(68) . . . . ?
O21A O24 O23A O23 -1.3(45) 2_665 . . . ?
O21 O24 O23A O23 140.8(160) 2_665 . . . ?
Cl2 O24 O23A O23 82.1(55) . . . . ?
O22A O24 O23A Cl2 16.1(51) . . . . ?
O21A O24 O23A Cl2 -83.4(38) 2_665 . . . ?
O21 O24 O23A Cl2 58.7(119) 2_665 . . . ?
Cl2 O24 O23A Cl2 0.000(1) . . . . ?
O22A O24 O23A O21A 99.5(67) . . . 2_665 ?
O21A O24 O23A O21A 0.000(4) 2_665 . . 2_665 ?
O21 O24 O23A O21A 142.1(148) 2_665 . . 2_665 ?
Cl2 O24 O23A O21A 83.4(38) . . . 2_665 ?
O22A O24 O23A O24A -59.7(59) . . . 2_665 ?
O21A O24 O23A O24A -159.2(60) 2_665 . . 2_665 ?
O21 O24 O23A O24A -17.1(106) 2_665 . . 2_665 ?
Cl2 O24 O23A O24A -75.8(27) . . . 2_665 ?
O22A O24 O23A O22 -50.6(45) . . . . ?
O21A O24 O23A O22 -150.1(49) 2_665 . . . ?
O21 O24 O23A O22 -8.0(125) 2_665 . . . ?
Cl2 O24 O23A O22 -66.7(27) . . . . ?
O22A O24 O23A O22A 30.7(91) . . . 2_665 ?
O21A O24 O23A O22A -68.8(51) 2_665 . . 2_665 ?
O21 O24 O23A O22A 73.3(125) 2_665 . . 2_665 ?
Cl2 O24 O23A O22A 14.6(43) . . . 2_665 ?
O23A O21 O24A O22 54.9(173) 2_665 . . 2_665 ?
Cl2 O21 O24A O22 -68.9(117) . . . 2_665 ?
O23 O21 O24A O22 21.9(176) 2_665 . . 2_665 ?
O22 O21 O24A O22 0.000(3) 2_665 . . 2_665 ?
O21A O21 O24A O22 -133.4(126) . . . 2_665 ?
O24 O21 O24A O22 -152.9(119) 2_665 . . 2_665 ?
O23A O21 O24A O23A 0.00(3) 2_665 . . 2_665 ?
Cl2 O21 O24A O23A -123.8(176) . . . 2_665 ?
O23 O21 O24A O23A -33.0(158) 2_665 . . 2_665 ?
O22 O21 O24A O23A -54.9(174) 2_665 . . 2_665 ?
O21A O21 O24A O23A 171.7(212) . . . 2_665 ?
O24 O21 O24A O23A 152.2(181) 2_665 . . 2_665 ?
O23A O21 O24A Cl2 123.8(176) 2_665 . . . ?
Cl2 O21 O24A Cl2 0.000(8) . . . . ?
O23 O21 O24A Cl2 90.8(92) 2_665 . . . ?
O22 O21 O24A Cl2 68.9(117) 2_665 . . . ?
O21A O21 O24A Cl2 -64.6(78) . . . . ?
O24 O21 O24A Cl2 -84.0(26) 2_665 . . . ?
O21 Cl2 O24A O22 -61.2(130) 2_665 . . 2_665 ?
O21 Cl2 O24A O22 118.8(130) . . . 2_665 ?
O23A Cl2 O24A O22 -74.4(118) . . . 2_665 ?
O23A Cl2 O24A O22 105.6(118) 2_665 . . 2_665 ?
O21A Cl2 O24A O22 143.7(103) . . . 2_665 ?
O21A Cl2 O24A O22 -36.3(103) 2_665 . . 2_665 ?
O24A Cl2 O24A O22 85.4(1000) 2_665 . . 2_665 ?
O23 Cl2 O24A O22 -87.4(104) . . . 2_665 ?
O23 Cl2 O24A O22 92.6(104) 2_665 . . 2_665 ?
O22 Cl2 O24A O22 180.00(3) . . . 2_665 ?
O22 Cl2 O24A O22 0.000(7) 2_665 . . 2_665 ?
O21 Cl2 O24A O21 180.000(13) 2_665 . . . ?
O21 Cl2 O24A O21 0.000(14) . . . . ?
O23A Cl2 O24A O21 166.8(56) . . . . ?
O23A Cl2 O24A O21 -13.2(56) 2_665 . . . ?
O21A Cl2 O24A O21 24.9(60) . . . . ?
O21A Cl2 O24A O21 -155.1(60) 2_665 . . . ?
O24A Cl2 O24A O21 -33.4(1000) 2_665 . . . ?
O23 Cl2 O24A O21 153.8(49) . . . . ?
O23 Cl2 O24A O21 -26.2(49) 2_665 . . . ?
O22 Cl2 O24A O21 61.2(130) . . . . ?
O22 Cl2 O24A O21 -118.8(130) 2_665 . . . ?
O21 Cl2 O24A O23A -166.8(56) 2_665 . . 2_665 ?
O21 Cl2 O24A O23A 13.2(56) . . . 2_665 ?
O23A Cl2 O24A O23A 180.000(11) . . . 2_665 ?
O23A Cl2 O24A O23A 0.000(10) 2_665 . . 2_665 ?
O21A Cl2 O24A O23A 38.1(37) . . . 2_665 ?
O21A Cl2 O24A O23A -141.9(38) 2_665 . . 2_665 ?
O24A Cl2 O24A O23A -20.2(1000) 2_665 . . 2_665 ?
O23 Cl2 O24A O23A 167.0(35) . . . 2_665 ?
O23 Cl2 O24A O23A -13.0(35) 2_665 . . 2_665 ?
O22 Cl2 O24A O23A 74.4(118) . . . 2_665 ?
O22 Cl2 O24A O23A -105.6(118) 2_665 . . 2_665 ?
